data_4032249
loop_
_publ_author_name
'Wang, Zhenzhen'
'Nour, Hany F.'
'Roch, Lo\"ic M'
'Guo, Minjie'
'Li, Wenjiao'
'Baldridge, Kim K.'
'Sue, Andrew C. H.'
'Olson, Mark A.'

_publ_section_title
;
 [3+3] Cyclocondensation of Disubstituted Biphenyl Dialdehydes: Access to
 Inherently Luminescent and Optically Active Hexa-substituted C3-Symmetric
 and Asymmetric Trianglimine Macrocycles.
;
_journal_issue 5
_journal_name_full 'The Journal of organic chemistry'
_journal_page_first 2472
_journal_page_last 2480
_journal_paper_doi 10.1021/acs.joc.6b02868
_journal_volume 82
_journal_year 2017
_chemical_formula_moiety '2(C90 H78 N12 O6), 9(C2 H6 O S), 0.5(H2O)'
_chemical_formula_sum 'C198 H211 N24 O21.5 S9'
_chemical_formula_weight 3559.44
_chemical_name_systematic
;
 ? 
;
_space_group_crystal_system monoclinic
_space_group_IT_number 4
_space_group_name_Hall 'P 2yb'
_space_group_name_H-M_alt 'P 1 21 1'
_symmetry_space_group_name_Hall 'P 2yb'
_symmetry_space_group_name_H-M 'P 1 21 1'
_atom_sites_solution_hydrogens geom
_atom_sites_solution_primary direct
_audit_creation_date 2016-09-23
_audit_creation_method
;
Olex2 1.2
(compiled 2016.09.09 svn.r3337 for OlexSys, GUI svn.r5227)
;
_cell_angle_alpha 90
_cell_angle_beta 116.100(2)
_cell_angle_gamma 90
_cell_formula_units_Z 2
_cell_length_a 20.8628(9)
_cell_length_b 21.7014(13)
_cell_length_c 22.9812(10)
_cell_measurement_reflns_used 30553
_cell_measurement_temperature 113
_cell_measurement_theta_max 27.5
_cell_measurement_theta_min 3.0
_cell_volume 9343.8(8)
_computing_cell_refinement
;
CrystalClear-SM Expert 2.1 b42 (Rigaku, 2015)
;
_computing_data_collection
;
CrystalClear-SM Expert 2.1 b42 (Rigaku, 2015)
;
_computing_data_reduction
;
CrystalClear-SM Expert 2.1 b42 (Rigaku, 2015)
;
_computing_molecular_graphics 'Olex2 (Dolomanov et al., 2009)'
_computing_publication_material 'Olex2 (Dolomanov et al., 2009)'
_computing_structure_refinement 'ShelXL (Sheldrick, 2015)'
_computing_structure_solution 'ShelXS (Sheldrick, 2008)'
_diffrn_ambient_temperature 113
_diffrn_detector PILT
_diffrn_detector_area_resol_mean 5.8140
_diffrn_measured_fraction_theta_full 0.994
_diffrn_measured_fraction_theta_max 0.994
_diffrn_measurement_details
;
scan:
    Number of images: 360
               Slice: -105.0000 - 75.0000
         Image width: 0.5000
            Exp time: 10.0000
       Rotation axis: Omega
               Omega: 0.0000
                 Chi: 45.0000
                 Phi: 0.0000
                 XTD: 44.9579
              2theta: -15.0805
scan:
    Number of images: 300
               Slice: -105.0000 - 45.0000
         Image width: 0.5000
            Exp time: 10.0000
       Rotation axis: Omega
               Omega: 0.0000
                 Chi: 45.0000
                 Phi: 90.0000
                 XTD: 44.9579
              2theta: -15.0805
scan:
    Number of images: 200
               Slice: -105.0000 - -5.0000
         Image width: 0.5000
            Exp time: 10.0000
       Rotation axis: Omega
               Omega: 0.0000
                 Chi: 45.0000
                 Phi: 180.0000
                 XTD: 44.9579
              2theta: -15.0805
;
_diffrn_measurement_device
;
AFC10: Fixed Chi 2 circle
;
_diffrn_measurement_device_type 'Rigaku Pilatus 200K'
_diffrn_measurement_method '\w scans'
_diffrn_measurement_specimen_support Fiber
_diffrn_orient_matrix_type d*Trek
_diffrn_orient_matrix_UB_11 -0.037845
_diffrn_orient_matrix_UB_12 0.003194
_diffrn_orient_matrix_UB_13 0.037502
_diffrn_orient_matrix_UB_21 0.032477
_diffrn_orient_matrix_UB_22 0.004115
_diffrn_orient_matrix_UB_23 0.032430
_diffrn_orient_matrix_UB_31 0.014197
_diffrn_orient_matrix_UB_32 0.041984
_diffrn_orient_matrix_UB_33 -0.019588
_diffrn_radiation_monochromator Confocal
_diffrn_radiation_type MoK\a
_diffrn_radiation_wavelength 0.71073
_diffrn_reflns_av_R_equivalents 0.0269
_diffrn_reflns_av_unetI/netI 0.0290
_diffrn_reflns_Laue_measured_fraction_full 0.994
_diffrn_reflns_Laue_measured_fraction_max 0.994
_diffrn_reflns_limit_h_max 24
_diffrn_reflns_limit_h_min -22
_diffrn_reflns_limit_k_max 25
_diffrn_reflns_limit_k_min -25
_diffrn_reflns_limit_l_max 27
_diffrn_reflns_limit_l_min -27
_diffrn_reflns_number 82180
_diffrn_reflns_point_group_measured_fraction_full 0.965
_diffrn_reflns_point_group_measured_fraction_max 0.965
_diffrn_reflns_theta_full 25.020
_diffrn_reflns_theta_max 25.020
_diffrn_reflns_theta_min 3.019
_diffrn_source 'Rotating Anode'
_diffrn_source_current 24.0
_diffrn_source_power 1.2
_diffrn_source_voltage 50.0
_exptl_absorpt_coefficient_mu 0.179
_exptl_absorpt_correction_T_max 1.000
_exptl_absorpt_correction_T_min 0.872
_exptl_absorpt_correction_type multi-scan
_exptl_crystal_colour Colorless
_exptl_crystal_density_diffrn 1.265
_exptl_crystal_density_method "'not measured'"
_exptl_crystal_description Prism
_exptl_crystal_F_000 3766
_exptl_crystal_preparation Fiber
_exptl_crystal_size_max 0.2
_exptl_crystal_size_mid 0.18
_exptl_crystal_size_min 0.12
_refine_diff_density_max 1.070
_refine_diff_density_min -0.585
_refine_diff_density_rms 0.044
_refine_ls_abs_structure_details
;
 Flack x determined using 13141 quotients [(I+)-(I-)]/[(I+)+(I-)]
 (Parsons, Flack and Wagner, Acta Cryst. B69 (2013) 249-259).
;
_refine_ls_abs_structure_Flack 0.026(10)
_refine_ls_extinction_method none
_refine_ls_goodness_of_fit_ref 1.037
_refine_ls_hydrogen_treatment mixed
_refine_ls_matrix_type full
_refine_ls_number_parameters 2440
_refine_ls_number_reflns 31853
_refine_ls_number_restraints 201
_refine_ls_restrained_S_all 1.049
_refine_ls_R_factor_all 0.0424
_refine_ls_R_factor_gt 0.0391
_refine_ls_shift/su_max 0.002
_refine_ls_shift/su_mean 0.000
_refine_ls_structure_factor_coef Fsqd
_refine_ls_weighting_details 'w=1/[\s^2^(Fo^2^)+(0.0591P)^2^+4.0315P] where P=(Fo^2^+2Fc^2^)/3'
_refine_ls_weighting_scheme calc
_refine_ls_wR_factor_gt 0.1013
_refine_ls_wR_factor_ref 0.1036
_reflns_Friedel_coverage 0.887
_reflns_Friedel_fraction_full 0.935
_reflns_Friedel_fraction_max 0.935
_reflns_number_gt 30002
_reflns_number_total 31853
_reflns_threshold_expression 'I > 2\s(I)'
_cod_data_source_file jo6b02868_si_002.cif
_cod_data_source_block m20160709g1
_cod_depositor_comments
;
The following automatic conversions were performed:

'_exptl_absorpt_correction_type' value 'Multi-scan' changed to
'multi-scan' according to
/home/data/users/saulius/crontab/automatic-downloads/current/ACS/lib/dictionaries/cif_core.dic
dictionary named 'cif_core.dic' version 2.4.2 from 2011-04-26.

Automatic conversion script
Id: cif_fix_values 4973 2017-02-22 13:04:09Z antanas 
;
_cod_original_formula_sum 'C198 H211 N24 O21.50 S9'
_cod_database_code 4032249
_shelx_space_group_comment
;
The symmetry employed for this shelxl refinement is uniquely defined
by the following loop, which should always be used as a source of
symmetry information in preference to the above space-group names.
They are only intended as comments.
;
_shelx_estimated_absorpt_t_max 0.979
_shelx_estimated_absorpt_t_min 0.965
_olex2_refinement_description
;
1. Fixed Uiso
 At 1.2 times of:
  All C(H) groups, All C(H,H) groups
 At 1.5 times of:
  All H(H,H) groups, All C(H,H,H) groups
2. Restrained distances
 S1-O13 = S1'-O13'
 1.48 with sigma of 0.01
 S1-C181 = S1-C182 = S1'-C081 = S1'-C082
 1.78 with sigma of 0.01
 S3-O15 = S3'-O15'
 1.48 with sigma of 0.01
 S6-O18 = S6'-O18'
 1.48 with sigma of 0.02
 S6-C191 = S6-C192 = S6'-C091 = S6'-C092
 1.78 with sigma of 0.01
 S7-O19 = S7'-O19'
 1.48 with sigma of 0.01
 S7-C193 = S7-C194 = S7'-C093 = S7'-C094
 1.78 with sigma of 0.01
3. Uiso/Uaniso restraints and constraints
Uanis(S1) \\sim Ueq, Uanis(S1') \\sim Ueq, Uanis(C181) \\sim Ueq, Uanis(C182)
\\sim Ueq, Uanis(C081) \\sim Ueq, Uanis(C082) \\sim Ueq: with sigma of 0.01 and
sigma for terminal atoms of 0.02
Uanis(S7) \\sim Ueq, Uanis(O19) \\sim Ueq, Uanis(C193) \\sim Ueq, Uanis(C194)
\\sim Ueq, Uanis(S7') \\sim Ueq, Uanis(O19') \\sim Ueq, Uanis(C093) \\sim Ueq,
Uanis(C094) \\sim Ueq: with sigma of 0.01 and sigma for terminal atoms of 0.02
Uanis(S3) \\sim Ueq, Uanis(O15) \\sim Ueq, Uanis(C185) \\sim Ueq, Uanis(C186)
\\sim Ueq, Uanis(S3') \\sim Ueq, Uanis(O15') \\sim Ueq, Uanis(C085) \\sim Ueq,
Uanis(C086) \\sim Ueq: with sigma of 0.001 and sigma for terminal atoms of 0.002
Uanis(C191) \\sim Ueq, Uanis(C192) \\sim Ueq, Uanis(S6) \\sim Ueq, Uanis(C091)
\\sim Ueq, Uanis(C092) \\sim Ueq, Uanis(S6') \\sim Ueq: with sigma of 0.01 and
sigma for terminal atoms of 0.02
Uanis(O18) \\sim Ueq, Uanis(O18') \\sim Ueq: with sigma of 0.01 and sigma for
terminal atoms of 0.02
Uanis(C082) = Uanis(C182)
Uanis(C081) = Uanis(C181)
Uanis(O18) = Uanis(O18')
Uanis(C091) = Uanis(C191)
4. Others
 Sof(S1')=Sof(O13')=Sof(C081)=Sof(H08A)=Sof(H08B)=Sof(H08C)=Sof(C082)=
 Sof(H08D)=Sof(H08E)=Sof(H08F)=1-FVAR(1)
 Sof(S1)=Sof(O13)=Sof(C181)=Sof(H18A)=Sof(H18B)=Sof(H18C)=Sof(C182)=Sof(H18D)=
 Sof(H18E)=Sof(H18F)=FVAR(1)
 Sof(S3')=Sof(O15')=Sof(C085)=Sof(H08G)=Sof(H08H)=Sof(H08I)=Sof(C086)=
 Sof(H08J)=Sof(H08K)=Sof(H08L)=1-FVAR(2)
 Sof(S3)=Sof(O15)=Sof(C185)=Sof(H18M)=Sof(H18N)=Sof(H18O)=Sof(C186)=Sof(H18P)=
 Sof(H18Q)=Sof(H18R)=FVAR(2)
 Sof(S6')=Sof(O18')=Sof(C091)=Sof(H09A)=Sof(H09B)=Sof(H09C)=Sof(C092)=
 Sof(H09D)=Sof(H09E)=Sof(H09F)=1-FVAR(3)
 Sof(S6)=Sof(O18)=Sof(C191)=Sof(H19D)=Sof(H19E)=Sof(H19F)=Sof(C192)=Sof(H19G)=
 Sof(H19H)=Sof(H19I)=FVAR(3)
 Sof(S7')=Sof(O19')=Sof(C093)=Sof(H09G)=Sof(H09H)=Sof(H09I)=Sof(C094)=
 Sof(H09J)=Sof(H09K)=Sof(H09L)=1-FVAR(4)
 Sof(S7)=Sof(O19)=Sof(C193)=Sof(H19J)=Sof(H19K)=Sof(H19L)=Sof(C194)=Sof(H19M)=
 Sof(H19N)=Sof(H19O)=FVAR(4)
 Fixed Sof: O22(0.5)
5.a Ternary CH refined with riding coordinates:
 C1(H1), C6(H6), C31(H31), C36(H36), C61(H61), C66(H66), C91(H91), C96(H96),
 C121(H121), C126(H126), C151(H151), C156(H156)
5.b Secondary CH2 refined with riding coordinates:
 C2(H2A,H2B), C3(H3A,H3B), C4(H4A,H4B), C5(H5A,H5B), C32(H32A,H32B), C33(H33A,
 H33B), C34(H34A,H34B), C35(H35A,H35B), C62(H62A,H62B), C63(H63A,H63B),
 C64(H64A,H64B), C65(H65A,H65B), C92(H92A,H92B), C93(H93A,H93B), C94(H94A,H94B),
  C95(H95A,H95B), C122(H12A,H12B), C123(H12C,H12D), C124(H12E,H12F), C125(H12G,
 H12H), C152(H15A,H15B), C153(H15C,H15D), C154(H15E,H15F), C155(H15G,H15H)
5.c Aromatic/amide H refined with riding coordinates:
 C46(H46), C7(H7), C9(H9), C10(H10), C12(H12), C15(H15), C16(H16), C17(H17),
 C18(H18), C20(H20), C21(H21), C24(H24), C26(H26), C27(H27), C28(H28), C29(H29),
  C30(H30), C37(H37), C39(H39), C40(H40), C42(H42), C45(H45), C47(H47),
 C48(H48), C50(H50), C51(H51), C54(H54), C56(H56), C57(H57), C58(H58), C59(H59),
  C60(H60), C67(H67), C69(H69), C70(H70), C72(H72), C75(H75), C76(H76),
 C77(H77), C78(H78), C80(H80), C83(H83), C84(H84), C86(H86), C87(H87), C88(H88),
  C89(H89), C90(H90), C97(H97), C99(H99), C100(H100), C102(H102), C105(H105),
 C106(H106), C107(H107), C108(H108), C110(H110), C111(H111), C114(H114),
 C116(H116), C117(H117), C118(H118), C119(H119), C120(H120), C127(H127),
 C129(H129), C130(H130), C132(H132), C135(H135), C136(H136), C137(H137),
 C138(H138), C140(H140), C141(H141), C144(H144), C146(H146), C147(H147),
 C148(H148), C149(H149), C150(H150), C157(H157), C159(H159), C160(H160),
 C162(H162), C165(H165), C166(H166), C167(H167), C168(H168), C170(H170),
 C171(H171), C174(H174), C176(H176), C177(H177), C178(H178), C179(H179),
 C180(H180)
5.d Idealised Me refined as rotating group:
 C181(H18A,H18B,H18C), C182(H18D,H18E,H18F), C081(H08A,H08B,H08C), C082(H08D,
 H08E,H08F), C183(H18G,H18H,H18I), C184(H18J,H18K,H18L), C185(H18M,H18N,H18O),
 C186(H18P,H18Q,H18R), C085(H08G,H08H,H08I), C086(H08J,H08K,H08L), C187(H18S,
 H18T,H18U), C188(H18V,H18W,H18X), C189(H18Y,H,HA), C190(H19A,H19B,H19C),
 C191(H19D,H19E,H19F), C192(H19G,H19H,H19I), C091(H09A,H09B,H09C), C092(H09D,
 H09E,H09F), C193(H19J,H19K,H19L), C194(H19M,H19N,H19O), C093(H09G,H09H,H09I),
 C094(H09J,H09K,H09L), C195(H19P,H19Q,H19R), C196(H19S,H19T,H19U), C197(H19V,
 H19W,H19X), C198(H19Y,HB,HC)
;
_shelx_shelxl_version_number 2014/8
_olex2_submission_special_instructions 'No special instructions were received'

loop_
_space_group_symop_operation_xyz
'x, y, z'
'-x, y+1/2, -z'

loop_
_atom_site_label
_atom_site_type_symbol
_atom_site_fract_x
_atom_site_fract_y
_atom_site_fract_z
_atom_site_U_iso_or_equiv
_atom_site_adp_type
_atom_site_occupancy
_atom_site_site_symmetry_order
_atom_site_calc_flag
_atom_site_refinement_flags_posn
_atom_site_refinement_flags_adp
_atom_site_refinement_flags_occupancy
_atom_site_disorder_assembly
_atom_site_disorder_group
O1 O 0.70948(14) 0.28291(12) 0.16268(12) 0.0304(6) Uani 1 1 d . . . . .
O2 O 1.04819(13) 0.38340(12) 0.07770(12) 0.0288(5) Uani 1 1 d . . . . .
O3 O 1.09570(13) 0.14420(12) 0.24711(12) 0.0285(5) Uani 1 1 d . . . . .
O4 O 1.26180(14) 0.46711(12) 0.46592(11) 0.0316(6) Uani 1 1 d . . . . .
O5 O 0.98985(12) 0.32262(11) 0.54763(11) 0.0224(5) Uani 1 1 d . . . . .
O6 O 0.79055(12) 0.56886(12) 0.23024(12) 0.0294(6) Uani 1 1 d . . . . .
O7 O 0.42048(15) 0.40338(11) 0.42039(12) 0.0322(6) Uani 1 1 d . . . . .
O8 O 0.52163(12) 0.13974(11) 0.71566(11) 0.0244(5) Uani 1 1 d . . . . .
O9 O 0.54022(12) 0.43756(11) 0.84547(13) 0.0321(6) Uani 1 1 d . . . . .
O10 O 0.94415(12) 0.31869(12) 0.89991(12) 0.0290(5) Uani 1 1 d . . . . .
O11 O 0.82577(12) 0.47673(11) 0.75814(10) 0.0248(5) Uani 1 1 d . . . . .
O12 O 0.80319(12) 0.28370(10) 0.42747(11) 0.0227(5) Uani 1 1 d . . . . .
N1 N 0.60055(14) 0.48775(14) 0.18759(13) 0.0234(6) Uani 1 1 d . . . . .
N2 N 0.59202(15) 0.43338(15) 0.07137(13) 0.0263(6) Uani 1 1 d . . . . .
N3 N 0.6096(2) 0.1551(2) 0.0566(2) 0.0532(10) Uani 1 1 d . . . . .
N4 N 1.1374(2) 0.4326(2) 0.24637(19) 0.0545(10) Uani 1 1 d . . . . .
N5 N 1.06978(15) 0.20887(14) 0.02709(14) 0.0259(6) Uani 1 1 d . . . . .
N6 N 1.20087(15) 0.18854(14) 0.13924(13) 0.0248(6) Uani 1 1 d . . . . .
C46 C 0.9527(2) 0.12249(19) 0.29655(18) 0.0341(9) Uani 1 1 d . . . . .
H46 H 0.9410 0.0989 0.3253 0.041 Uiso 1 1 calc R . . . .
N8 N 1.0864(3) 0.5393(2) 0.3749(2) 0.0632(12) Uani 1 1 d . . . . .
N9 N 1.26814(14) 0.38992(13) 0.63069(13) 0.0215(6) Uani 1 1 d . . . . .
N10 N 1.14917(14) 0.44743(13) 0.63886(13) 0.0221(6) Uani 1 1 d . . . . .
N11 N 0.98268(17) 0.16004(16) 0.50963(18) 0.0405(8) Uani 1 1 d . . . . .
N12 N 0.9388(2) 0.64313(18) 0.21709(18) 0.0454(9) Uani 1 1 d . . . . .
N13 N 0.58752(15) 0.31362(13) 0.33483(13) 0.0218(6) Uani 1 1 d . . . . .
N14 N 0.44938(15) 0.27159(14) 0.30856(13) 0.0240(6) Uani 1 1 d . . . . .
N15 N 0.4962(2) 0.55534(16) 0.4622(2) 0.0482(10) Uani 1 1 d . . . . .
N16 N 0.52963(17) -0.02536(14) 0.70494(15) 0.0296(7) Uani 1 1 d . . . . .
N17 N 0.41103(14) 0.23416(14) 0.79659(13) 0.0224(6) Uani 1 1 d . . . . .
N18 N 0.50807(14) 0.27824(14) 0.92130(13) 0.0245(6) Uani 1 1 d . . . . .
N19 N 0.5719(2) 0.57443(19) 0.94776(18) 0.0498(10) Uani 1 1 d . . . . .
N20 N 0.8383(3) 0.2734(2) 0.7302(2) 0.0653(12) Uani 1 1 d . . . . .
N21 N 1.02841(14) 0.49028(14) 0.94135(13) 0.0229(6) Uani 1 1 d . . . . .
N22 N 1.03658(14) 0.49080(13) 0.81738(13) 0.0233(6) Uani 1 1 d . . . . .
N23 N 0.6786(2) 0.5567(2) 0.7657(2) 0.0506(10) Uani 1 1 d . . . . .
N24 N 0.82359(17) 0.14243(14) 0.35619(15) 0.0308(7) Uani 1 1 d . . . . .
C1 C 0.54160(16) 0.50214(16) 0.12474(15) 0.0220(7) Uani 1 1 d . . . . .
H1 H 0.5547 0.5382 0.1050 0.026 Uiso 1 1 calc R . . . .
C2 C 0.47462(18) 0.5172(2) 0.13307(17) 0.0303(8) Uani 1 1 d . . . . .
H2A H 0.4646 0.4830 0.1564 0.036 Uiso 1 1 calc R . . . .
H2B H 0.4830 0.5549 0.1596 0.036 Uiso 1 1 calc R . . . .
C3 C 0.41004(19) 0.5270(2) 0.06789(18) 0.0349(9) Uani 1 1 d . . . . .
H3A H 0.3672 0.5344 0.0750 0.042 Uiso 1 1 calc R . . . .
H3B H 0.4179 0.5639 0.0465 0.042 Uiso 1 1 calc R . . . .
C4 C 0.39730(18) 0.4712(2) 0.02389(18) 0.0362(9) Uani 1 1 d . . . . .
H4A H 0.3573 0.4799 -0.0190 0.043 Uiso 1 1 calc R . . . .
H4B H 0.3838 0.4353 0.0428 0.043 Uiso 1 1 calc R . . . .
C5 C 0.46406(18) 0.4555(2) 0.01539(17) 0.0325(9) Uani 1 1 d . . . . .
H5A H 0.4745 0.4896 -0.0078 0.039 Uiso 1 1 calc R . . . .
H5B H 0.4553 0.4178 -0.0112 0.039 Uiso 1 1 calc R . . . .
C6 C 0.52830(16) 0.44537(17) 0.08100(16) 0.0238(7) Uani 1 1 d . . . . .
H6 H 0.5189 0.4089 0.1027 0.029 Uiso 1 1 calc R . . . .
C7 C 0.63240(18) 0.39036(17) 0.10518(16) 0.0243(7) Uani 1 1 d . . . . .
H7 H 0.6188 0.3674 0.1332 0.029 Uiso 1 1 calc R . . . .
C8 C 0.69975(17) 0.37481(16) 0.10243(16) 0.0236(7) Uani 1 1 d . . . . .
C9 C 0.73162(18) 0.41539(16) 0.07520(16) 0.0239(7) Uani 1 1 d . . . . .
H9 H 0.7108 0.4547 0.0601 0.029 Uiso 1 1 calc R . . . .
C10 C 0.79283(18) 0.39875(16) 0.07021(16) 0.0233(7) Uani 1 1 d . . . . .
H10 H 0.8150 0.4274 0.0536 0.028 Uiso 1 1 calc R . . . .
C11 C 0.82270(17) 0.34007(16) 0.08939(16) 0.0223(7) Uani 1 1 d . . . . .
C12 C 0.79254(18) 0.30000(17) 0.11820(16) 0.0254(7) Uani 1 1 d . . . . .
H12 H 0.8125 0.2603 0.1324 0.030 Uiso 1 1 calc R . . . .
C13 C 0.73331(18) 0.31876(16) 0.12585(16) 0.0246(7) Uani 1 1 d . . . . .
C14 C 0.68100(17) 0.22492(17) 0.13962(17) 0.0254(7) Uani 1 1 d . . . . .
C15 C 0.6939(2) 0.1795(2) 0.1849(2) 0.0386(9) Uani 1 1 d . . . . .
H15 H 0.7233 0.1878 0.2294 0.046 Uiso 1 1 calc R . . . .
C16 C 0.6648(2) 0.1227(2) 0.1665(2) 0.0437(10) Uani 1 1 d . . . . .
H16 H 0.6731 0.0911 0.1976 0.052 Uiso 1 1 calc R . . . .
C17 C 0.6242(3) 0.1122(2) 0.1034(3) 0.0519(12) Uani 1 1 d . . . . .
H17 H 0.6044 0.0723 0.0908 0.062 Uiso 1 1 calc R . . . .
C18 C 0.6390(2) 0.21303(19) 0.07537(18) 0.0336(8) Uani 1 1 d . . . . .
H18 H 0.6301 0.2444 0.0439 0.040 Uiso 1 1 calc R . . . .
C19 C 0.88460(17) 0.32007(16) 0.07798(15) 0.0225(7) Uani 1 1 d . . . . .
C20 C 0.88794(18) 0.25971(16) 0.05725(16) 0.0232(7) Uani 1 1 d . . . . .
H20 H 0.8512 0.2312 0.0518 0.028 Uiso 1 1 calc R . . . .
C21 C 0.94401(18) 0.24154(16) 0.04481(16) 0.0243(7) Uani 1 1 d . . . . .
H21 H 0.9452 0.2007 0.0305 0.029 Uiso 1 1 calc R . . . .
C22 C 0.99923(17) 0.28247(17) 0.05287(15) 0.0228(7) Uani 1 1 d . . . . .
C23 C 0.99514(17) 0.34177(17) 0.07344(16) 0.0234(7) Uani 1 1 d . . . . .
C24 C 0.93895(18) 0.36134(17) 0.08575(16) 0.0240(7) Uani 1 1 d . . . . .
H24 H 0.9376 0.4025 0.0993 0.029 Uiso 1 1 calc R . . . .
C25 C 1.07577(18) 0.42185(17) 0.13147(18) 0.0277(8) Uani 1 1 d . . . . .
C26 C 1.0759(2) 0.48466(19) 0.1225(2) 0.0399(10) Uani 1 1 d . . . . .
H26 H 1.0554 0.5020 0.0802 0.048 Uiso 1 1 calc R . . . .
C27 C 1.1065(3) 0.5212(2) 0.1762(3) 0.0566(14) Uani 1 1 d . . . . .
H27 H 1.1076 0.5647 0.1722 0.068 Uiso 1 1 calc R . . . .
C28 C 1.1361(3) 0.4933(3) 0.2370(3) 0.0609(15) Uani 1 1 d . . . . .
H28 H 1.1566 0.5191 0.2741 0.073 Uiso 1 1 calc R . . . .
C29 C 1.1071(2) 0.3979(2) 0.19314(19) 0.0365(9) Uani 1 1 d . . . . .
H29 H 1.1072 0.3544 0.1981 0.044 Uiso 1 1 calc R . . . .
C30 C 1.06135(18) 0.26337(17) 0.04219(16) 0.0234(7) Uani 1 1 d . . . . .
H30 H 1.0965 0.2933 0.0469 0.028 Uiso 1 1 calc R . . . .
C31 C 1.13596(18) 0.19593(16) 0.02234(16) 0.0235(7) Uani 1 1 d . . . . .
H31 H 1.1613 0.2357 0.0249 0.028 Uiso 1 1 calc R . . . .
C32 C 1.11943(19) 0.1651(2) -0.04234(17) 0.0321(8) Uani 1 1 d . . . . .
H32A H 1.0901 0.1931 -0.0782 0.039 Uiso 1 1 calc R . . . .
H32B H 1.0916 0.1270 -0.0466 0.039 Uiso 1 1 calc R . . . .
C33 C 1.18815(19) 0.14916(19) -0.04737(17) 0.0309(8) Uani 1 1 d . . . . .
H33A H 1.1762 0.1272 -0.0886 0.037 Uiso 1 1 calc R . . . .
H33B H 1.2135 0.1876 -0.0477 0.037 Uiso 1 1 calc R . . . .
C34 C 1.2367(2) 0.10905(19) 0.00881(18) 0.0332(9) Uani 1 1 d . . . . .
H34A H 1.2822 0.1022 0.0060 0.040 Uiso 1 1 calc R . . . .
H34B H 1.2138 0.0685 0.0059 0.040 Uiso 1 1 calc R . . . .
C35 C 1.2522(2) 0.13879(19) 0.07385(18) 0.0329(9) Uani 1 1 d . . . . .
H35A H 1.2804 0.1768 0.0791 0.039 Uiso 1 1 calc R . . . .
H35B H 1.2811 0.1102 0.1092 0.039 Uiso 1 1 calc R . . . .
C36 C 1.18371(18) 0.15478(17) 0.07937(16) 0.0248(7) Uani 1 1 d . . . . .
H36 H 1.1576 0.1161 0.0791 0.030 Uiso 1 1 calc R . . . .
C37 C 1.17074(18) 0.17186(16) 0.17409(15) 0.0226(7) Uani 1 1 d . . . . .
H37 H 1.1401 0.1370 0.1616 0.027 Uiso 1 1 calc R . . . .
C38 C 1.18243(18) 0.20580(16) 0.23385(16) 0.0233(7) Uani 1 1 d . . . . .
C39 C 1.23279(18) 0.25325(17) 0.25673(16) 0.0262(7) Uani 1 1 d . . . . .
H39 H 1.2603 0.2627 0.2341 0.031 Uiso 1 1 calc R . . . .
C40 C 1.24352(18) 0.28659(16) 0.31134(16) 0.0252(7) Uani 1 1 d . . . . .
H40 H 1.2780 0.3187 0.3257 0.030 Uiso 1 1 calc R . . . .
C41 C 1.20415(18) 0.27352(16) 0.34582(15) 0.0226(7) Uani 1 1 d . . . . .
C42 C 1.15497(18) 0.22573(16) 0.32451(16) 0.0244(7) Uani 1 1 d . . . . .
H42 H 1.1288 0.2153 0.3481 0.029 Uiso 1 1 calc R . . . .
C43 C 1.14379(17) 0.19300(16) 0.26876(16) 0.0226(7) Uani 1 1 d . . . . .
C44 C 1.03192(18) 0.15134(17) 0.25273(16) 0.0246(7) Uani 1 1 d . . . . .
C45 C 0.9804(2) 0.19112(19) 0.21210(19) 0.0358(9) Uani 1 1 d . . . . .
H45 H 0.9904 0.2147 0.1822 0.043 Uiso 1 1 calc R . . . .
N7 N 0.91736(19) 0.19823(18) 0.21253(19) 0.0463(9) Uani 1 1 d . . . . .
C47 C 0.9045(2) 0.1638(2) 0.2545(2) 0.0396(10) Uani 1 1 d . . . . .
H47 H 0.8596 0.1681 0.2553 0.048 Uiso 1 1 calc R . . . .
C48 C 1.01907(19) 0.11585(17) 0.29630(16) 0.0270(7) Uani 1 1 d . . . . .
H48 H 1.0539 0.0881 0.3249 0.032 Uiso 1 1 calc R . . . .
C49 C 1.21643(17) 0.30943(16) 0.40532(15) 0.0222(7) Uani 1 1 d . . . . .
C50 C 1.2139(2) 0.28125(17) 0.45916(16) 0.0274(7) Uani 1 1 d . . . . .
H50 H 1.2023 0.2387 0.4574 0.033 Uiso 1 1 calc R . . . .
C51 C 1.22790(19) 0.31445(16) 0.51458(16) 0.0264(7) Uani 1 1 d . . . . .
H51 H 1.2270 0.2941 0.5508 0.032 Uiso 1 1 calc R . . . .
C52 C 1.24353(17) 0.37791(16) 0.51852(15) 0.0217(7) Uani 1 1 d . . . . .
C53 C 1.24418(19) 0.40480(16) 0.46370(16) 0.0252(7) Uani 1 1 d . . . . .
C54 C 1.23159(19) 0.37192(17) 0.40819(16) 0.0261(7) Uani 1 1 d . . . . .
H54 H 1.2333 0.3920 0.3722 0.031 Uiso 1 1 calc R . . . .
C55 C 1.2066(2) 0.50706(17) 0.43038(16) 0.0291(8) Uani 1 1 d . . . . .
C56 C 1.2271(2) 0.56459(18) 0.41918(19) 0.0375(9) Uani 1 1 d . . . . .
H56 H 1.2767 0.5731 0.4351 0.045 Uiso 1 1 calc R . . . .
C57 C 1.1808(2) 0.60856(16) 0.38721(18) 0.0318(8) Uani 1 1 d . . . . .
H57 H 1.1965 0.6476 0.3798 0.038 Uiso 1 1 calc R . . . .
C58 C 1.1130(3) 0.5964(2) 0.3663(2) 0.0498(12) Uani 1 1 d . . . . .
H58 H 1.0797 0.6279 0.3439 0.060 Uiso 1 1 calc R . . . .
C59 C 1.1354(2) 0.49348(19) 0.40843(19) 0.0360(9) Uani 1 1 d . . . . .
H59 H 1.1202 0.4542 0.4159 0.043 Uiso 1 1 calc R . . . .
C60 C 1.25777(17) 0.41449(15) 0.57716(15) 0.0216(7) Uani 1 1 d . . . . .
H60 H 1.2592 0.4581 0.5747 0.026 Uiso 1 1 calc R . . . .
C61 C 1.27778(17) 0.43160(15) 0.68400(14) 0.0198(7) Uani 1 1 d . . . . .
H61 H 1.2826 0.4749 0.6714 0.024 Uiso 1 1 calc R . . . .
C62 C 1.34494(17) 0.41388(17) 0.74531(15) 0.0241(7) Uani 1 1 d . . . . .
H62A H 1.3417 0.3702 0.7560 0.029 Uiso 1 1 calc R . . . .
H62B H 1.3875 0.4185 0.7372 0.029 Uiso 1 1 calc R . . . .
C63 C 1.35307(18) 0.45442(18) 0.80233(16) 0.0281(8) Uani 1 1 d . . . . .
H63A H 1.3955 0.4411 0.8416 0.034 Uiso 1 1 calc R . . . .
H63B H 1.3607 0.4977 0.7931 0.034 Uiso 1 1 calc R . . . .
C64 C 1.28726(19) 0.45083(19) 0.81495(16) 0.0305(8) Uani 1 1 d . . . . .
H64A H 1.2826 0.4086 0.8288 0.037 Uiso 1 1 calc R . . . .
H64B H 1.2929 0.4795 0.8504 0.037 Uiso 1 1 calc R . . . .
C65 C 1.22029(18) 0.46745(18) 0.75447(16) 0.0265(7) Uani 1 1 d . . . . .
H65A H 1.2229 0.5112 0.7434 0.032 Uiso 1 1 calc R . . . .
H65B H 1.1781 0.4626 0.7632 0.032 Uiso 1 1 calc R . . . .
C66 C 1.21116(16) 0.42660(16) 0.69668(15) 0.0207(7) Uani 1 1 d . . . . .
H66 H 1.2042 0.3828 0.7061 0.025 Uiso 1 1 calc R . . . .
C67 C 1.10207(17) 0.40729(16) 0.60838(15) 0.0214(7) Uani 1 1 d . . . . .
H67 H 1.1080 0.3663 0.6245 0.026 Uiso 1 1 calc R . . . .
C68 C 1.03822(16) 0.42309(16) 0.54847(15) 0.0202(7) Uani 1 1 d . . . . .
C69 C 1.02845(17) 0.48166(15) 0.52002(16) 0.0221(7) Uani 1 1 d . . . . .
H69 H 1.0638 0.5124 0.5401 0.026 Uiso 1 1 calc R . . . .
C70 C 0.96874(17) 0.49568(16) 0.46360(16) 0.0219(7) Uani 1 1 d . . . . .
H70 H 0.9635 0.5358 0.4456 0.026 Uiso 1 1 calc R . . . .
C71 C 0.91554(17) 0.45122(15) 0.43254(15) 0.0199(7) Uani 1 1 d . . . . .
C72 C 0.92483(17) 0.39285(16) 0.46041(15) 0.0201(7) Uani 1 1 d . . . . .
H72 H 0.8899 0.3618 0.4401 0.024 Uiso 1 1 calc R . . . .
C73 C 0.98458(17) 0.37989(15) 0.51736(15) 0.0200(6) Uani 1 1 d . . . . .
C74 C 0.99585(17) 0.27008(16) 0.51573(16) 0.0235(7) Uani 1 1 d . . . . .
C75 C 1.0221(2) 0.27038(18) 0.47008(18) 0.0306(8) Uani 1 1 d . . . . .
H75 H 1.0357 0.3076 0.4569 0.037 Uiso 1 1 calc R . . . .
C76 C 1.0277(2) 0.2138(2) 0.4443(2) 0.0428(10) Uani 1 1 d . . . . .
H76 H 1.0452 0.2114 0.4125 0.051 Uiso 1 1 calc R . . . .
C77 C 1.0073(2) 0.1604(2) 0.4658(2) 0.0421(10) Uani 1 1 d . . . . .
H77 H 1.0115 0.1221 0.4478 0.051 Uiso 1 1 calc R . . . .
C78 C 0.97635(19) 0.21470(17) 0.53419(19) 0.0320(8) Uani 1 1 d . . . . .
H78 H 0.9579 0.2156 0.5653 0.038 Uiso 1 1 calc R . . . .
C79 C 0.85004(16) 0.46557(15) 0.37229(15) 0.0188(6) Uani 1 1 d . . . . .
C80 C 0.85227(17) 0.50892(15) 0.32859(16) 0.0213(7) Uani 1 1 d . . . . .
H80 H 0.8960 0.5288 0.3367 0.026 Uiso 1 1 calc R . . . .
C81 C 0.79042(17) 0.52323(15) 0.27297(16) 0.0213(7) Uani 1 1 d . . . . .
C82 C 0.72533(17) 0.49612(16) 0.25995(15) 0.0207(7) Uani 1 1 d . . . . .
C83 C 0.72406(17) 0.45243(16) 0.30388(16) 0.0232(7) Uani 1 1 d . . . . .
H83 H 0.6804 0.4325 0.2956 0.028 Uiso 1 1 calc R . . . .
C84 C 0.78474(17) 0.43750(16) 0.35910(16) 0.0227(7) Uani 1 1 d . . . . .
H84 H 0.7821 0.4079 0.3884 0.027 Uiso 1 1 calc R . . . .
C85 C 0.85074(17) 0.57411(17) 0.21986(16) 0.0245(7) Uani 1 1 d . . . . .
C86 C 0.8777(2) 0.52543(19) 0.19955(19) 0.0355(9) Uani 1 1 d . . . . .
H86 H 0.8568 0.4856 0.1933 0.043 Uiso 1 1 calc R . . . .
C87 C 0.9377(2) 0.5371(2) 0.1884(2) 0.0484(11) Uani 1 1 d . . . . .
H87 H 0.9588 0.5053 0.1742 0.058 Uiso 1 1 calc R . . . .
C88 C 0.9649(2) 0.5962(2) 0.1987(2) 0.0451(11) Uani 1 1 d . . . . .
H88 H 1.0061 0.6035 0.1919 0.054 Uiso 1 1 calc R . . . .
C89 C 0.8824(2) 0.63110(19) 0.22763(17) 0.0319(8) Uani 1 1 d . . . . .
H89 H 0.8625 0.6641 0.2415 0.038 Uiso 1 1 calc R . . . .
C90 C 0.66061(17) 0.51138(16) 0.20018(15) 0.0213(7) Uani 1 1 d . . . . .
H90 H 0.6643 0.5398 0.1703 0.026 Uiso 1 1 calc R . . . .
C91 C 0.54356(17) 0.28317(16) 0.27331(15) 0.0211(7) Uani 1 1 d . . . . .
H91 H 0.5531 0.2378 0.2780 0.025 Uiso 1 1 calc R . . . .
C92 C 0.56047(18) 0.30829(17) 0.21927(15) 0.0244(7) Uani 1 1 d . . . . .
H92A H 0.5531 0.3535 0.2158 0.029 Uiso 1 1 calc R . . . .
H92B H 0.6111 0.3000 0.2300 0.029 Uiso 1 1 calc R . . . .
C93 C 0.51238(18) 0.27800(18) 0.15441(16) 0.0268(7) Uani 1 1 d . . . . .
H93A H 0.5223 0.2963 0.1197 0.032 Uiso 1 1 calc R . . . .
H93B H 0.5233 0.2334 0.1566 0.032 Uiso 1 1 calc R . . . .
C94 C 0.43390(19) 0.28676(19) 0.13794(16) 0.0286(8) Uani 1 1 d . . . . .
H94A H 0.4042 0.2644 0.0974 0.034 Uiso 1 1 calc R . . . .
H94B H 0.4217 0.3311 0.1306 0.034 Uiso 1 1 calc R . . . .
C95 C 0.41715(18) 0.26311(18) 0.19218(15) 0.0270(8) Uani 1 1 d . . . . .
H95A H 0.4251 0.2180 0.1969 0.032 Uiso 1 1 calc R . . . .
H95B H 0.3664 0.2712 0.1811 0.032 Uiso 1 1 calc R . . . .
C96 C 0.46453(17) 0.29483(16) 0.25620(15) 0.0216(7) Uani 1 1 d . . . . .
H96 H 0.4552 0.3402 0.2515 0.026 Uiso 1 1 calc R . . . .
C97 C 0.44298(17) 0.31226(16) 0.34523(15) 0.0224(7) Uani 1 1 d . . . . .
H97 H 0.4444 0.3545 0.3348 0.027 Uiso 1 1 calc R . . . .
C98 C 0.43345(18) 0.29657(17) 0.40357(16) 0.0240(7) Uani 1 1 d . . . . .
C99 C 0.4329(2) 0.23594(17) 0.42264(17) 0.0298(8) Uani 1 1 d . . . . .
H99 H 0.4342 0.2034 0.3955 0.036 Uiso 1 1 calc R . . . .
C100 C 0.4304(2) 0.22200(17) 0.48033(17) 0.0284(8) Uani 1 1 d . . . . .
H100 H 0.4304 0.1801 0.4924 0.034 Uiso 1 1 calc R . . . .
C101 C 0.42798(17) 0.26880(16) 0.52125(15) 0.0220(7) Uani 1 1 d . . . . .
C102 C 0.42405(18) 0.32959(17) 0.50044(15) 0.0240(7) Uani 1 1 d . . . . .
H102 H 0.4192 0.3621 0.5259 0.029 Uiso 1 1 calc R . . . .
C103 C 0.42712(18) 0.34284(16) 0.44273(16) 0.0235(7) Uani 1 1 d . . . . .
C104 C 0.4694(2) 0.44731(17) 0.45738(18) 0.0321(8) Uani 1 1 d . . . . .
C105 C 0.5310(2) 0.43598(17) 0.51296(19) 0.0306(8) Uani 1 1 d . . . . .
H105 H 0.5432 0.3955 0.5299 0.037 Uiso 1 1 calc R . . . .
C106 C 0.5748(2) 0.48630(19) 0.5436(2) 0.0394(9) Uani 1 1 d . . . . .
H106 H 0.6176 0.4807 0.5822 0.047 Uiso 1 1 calc R . . . .
C107 C 0.5551(3) 0.5442(2) 0.5168(3) 0.0461(11) Uani 1 1 d . . . . .
H107 H 0.5850 0.5781 0.5384 0.055 Uiso 1 1 calc R . . . .
C108 C 0.4541(3) 0.50744(19) 0.4332(2) 0.0403(10) Uani 1 1 d . . . . .
H108 H 0.4118 0.5145 0.3945 0.048 Uiso 1 1 calc R . . . .
C109 C 0.43369(16) 0.25409(15) 0.58671(15) 0.0200(7) Uani 1 1 d . . . . .
C110 C 0.40597(17) 0.29291(16) 0.61812(16) 0.0220(7) Uani 1 1 d . . . . .
H110 H 0.3826 0.3299 0.5975 0.026 Uiso 1 1 calc R . . . .
C111 C 0.41190(17) 0.27857(16) 0.67912(16) 0.0226(7) Uani 1 1 d . . . . .
H111 H 0.3913 0.3053 0.6990 0.027 Uiso 1 1 calc R . . . .
C112 C 0.44757(17) 0.22561(15) 0.71195(15) 0.0201(7) Uani 1 1 d . . . . .
C113 C 0.47850(17) 0.18895(15) 0.68127(15) 0.0196(6) Uani 1 1 d . . . . .
C114 C 0.47087(17) 0.20154(16) 0.61951(15) 0.0208(7) Uani 1 1 d . . . . .
H114 H 0.4909 0.1745 0.5994 0.025 Uiso 1 1 calc R . . . .
C115 C 0.49598(17) 0.08080(15) 0.69638(15) 0.0203(7) Uani 1 1 d . . . . .
C116 C 0.42478(19) 0.06669(17) 0.66083(18) 0.0286(8) Uani 1 1 d . . . . .
H116 H 0.3890 0.0977 0.6466 0.034 Uiso 1 1 calc R . . . .
C117 C 0.4080(2) 0.00515(18) 0.6469(2) 0.0362(9) Uani 1 1 d . . . . .
H117 H 0.3599 -0.0069 0.6215 0.043 Uiso 1 1 calc R . . . .
C118 C 0.4612(2) -0.03871(18) 0.66989(19) 0.0340(8) Uani 1 1 d . . . . .
H118 H 0.4481 -0.0807 0.6601 0.041 Uiso 1 1 calc R . . . .
C119 C 0.54675(18) 0.03386(16) 0.71783(16) 0.0247(7) Uani 1 1 d . . . . .
H119 H 0.5955 0.0445 0.7426 0.030 Uiso 1 1 calc R . . . .
C120 C 0.44844(18) 0.20678(15) 0.77400(16) 0.0220(7) Uani 1 1 d . . . . .
H120 H 0.4778 0.1733 0.7974 0.026 Uiso 1 1 calc R . . . .
C121 C 0.41108(18) 0.21047(16) 0.85612(15) 0.0223(7) Uani 1 1 d . . . . .
H121 H 0.4449 0.1750 0.8726 0.027 Uiso 1 1 calc R . . . .
C122 C 0.33556(19) 0.18909(18) 0.84126(16) 0.0286(8) Uani 1 1 d . . . . .
H12A H 0.3016 0.2235 0.8216 0.034 Uiso 1 1 calc R . . . .
H12B H 0.3216 0.1549 0.8095 0.034 Uiso 1 1 calc R . . . .
C123 C 0.3313(2) 0.16746(19) 0.90279(17) 0.0314(8) Uani 1 1 d . . . . .
H12C H 0.2818 0.1549 0.8922 0.038 Uiso 1 1 calc R . . . .
H12D H 0.3627 0.1313 0.9209 0.038 Uiso 1 1 calc R . . . .
C124 C 0.3542(2) 0.2190(2) 0.95287(17) 0.0323(8) Uani 1 1 d . . . . .
H12E H 0.3531 0.2039 0.9930 0.039 Uiso 1 1 calc R . . . .
H12F H 0.3203 0.2538 0.9361 0.039 Uiso 1 1 calc R . . . .
C125 C 0.4295(2) 0.24133(19) 0.96824(16) 0.0300(8) Uani 1 1 d . . . . .
H12G H 0.4640 0.2076 0.9890 0.036 Uiso 1 1 calc R . . . .
H12H H 0.4423 0.2761 0.9992 0.036 Uiso 1 1 calc R . . . .
C126 C 0.43490(17) 0.26217(16) 0.90681(15) 0.0223(7) Uani 1 1 d . . . . .
H126 H 0.4036 0.2990 0.8883 0.027 Uiso 1 1 calc R . . . .
C127 C 0.51730(17) 0.32589(16) 0.89476(16) 0.0225(7) Uani 1 1 d . . . . .
H127 H 0.4775 0.3516 0.8706 0.027 Uiso 1 1 calc R . . . .
C128 C 0.58784(18) 0.34293(16) 0.90003(16) 0.0234(7) Uani 1 1 d . . . . .
C129 C 0.64588(17) 0.30212(16) 0.92573(16) 0.0232(7) Uani 1 1 d . . . . .
H129 H 0.6398 0.2628 0.9407 0.028 Uiso 1 1 calc R . . . .
C130 C 0.71139(17) 0.31826(16) 0.92955(16) 0.0226(7) Uani 1 1 d . . . . .
H130 H 0.7493 0.2892 0.9456 0.027 Uiso 1 1 calc R . . . .
C131 C 0.72319(17) 0.37646(16) 0.91026(16) 0.0223(7) Uani 1 1 d . . . . .
C132 C 0.66631(18) 0.41760(16) 0.88397(16) 0.0239(7) Uani 1 1 d . . . . .
H132 H 0.6729 0.4573 0.8699 0.029 Uiso 1 1 calc R . . . .
C133 C 0.59954(17) 0.40003(16) 0.87843(17) 0.0241(7) Uani 1 1 d . . . . .
C134 C 0.54489(17) 0.49823(15) 0.86595(17) 0.0225(7) Uani 1 1 d . . . . .
C135 C 0.5168(2) 0.54247(17) 0.81848(18) 0.0315(8) Uani 1 1 d . . . . .
H135 H 0.4977 0.5313 0.7740 0.038 Uiso 1 1 calc R . . . .
C136 C 0.5168(2) 0.60248(18) 0.83588(18) 0.0357(9) Uani 1 1 d . . . . .
H136 H 0.4981 0.6339 0.8040 0.043 Uiso 1 1 calc R . . . .
C137 C 0.5440(3) 0.6162(2) 0.8996(2) 0.0458(11) Uani 1 1 d . . . . .
H137 H 0.5435 0.6581 0.9113 0.055 Uiso 1 1 calc R . . . .
C138 C 0.57125(19) 0.51352(18) 0.93007(18) 0.0305(8) Uani 1 1 d . . . . .
H138 H 0.5891 0.4824 0.9623 0.037 Uiso 1 1 calc R . . . .
C139 C 0.79469(17) 0.39304(16) 0.91620(15) 0.0210(7) Uani 1 1 d . . . . .
C140 C 0.82334(17) 0.45224(16) 0.93470(16) 0.0226(7) Uani 1 1 d . . . . .
H140 H 0.7961 0.4831 0.9429 0.027 Uiso 1 1 calc R . . . .
C141 C 0.89096(17) 0.46630(16) 0.94114(16) 0.0217(7) Uani 1 1 d . . . . .
H141 H 0.9096 0.5066 0.9542 0.026 Uiso 1 1 calc R . . . .
C142 C 0.93190(17) 0.42231(16) 0.92870(15) 0.0211(7) Uani 1 1 d . . . . .
C143 C 0.90257(17) 0.36359(16) 0.91006(16) 0.0224(7) Uani 1 1 d . . . . .
C144 C 0.83542(18) 0.34850(16) 0.90411(16) 0.0225(7) Uani 1 1 d . . . . .
H144 H 0.8172 0.3080 0.8919 0.027 Uiso 1 1 calc R . . . .
C145 C 0.91039(18) 0.28443(16) 0.84299(18) 0.0260(7) Uani 1 1 d . . . . .
C146 C 0.92592(19) 0.22240(18) 0.8465(2) 0.0349(9) Uani 1 1 d . . . . .
H146 H 0.9564 0.2053 0.8875 0.042 Uiso 1 1 calc R . . . .
C147 C 0.90016(19) 0.18561(16) 0.7954(2) 0.0308(8) Uani 1 1 d . . . . .
H147 H 0.9111 0.1429 0.7992 0.037 Uiso 1 1 calc R . . . .
C148 C 0.8581(3) 0.2110(2) 0.7380(3) 0.0497(12) Uani 1 1 d . . . . .
H148 H 0.8408 0.1855 0.7006 0.060 Uiso 1 1 calc R . . . .
C149 C 0.8661(2) 0.31034(18) 0.78475(19) 0.0371(9) Uani 1 1 d . . . . .
H149 H 0.8546 0.3530 0.7819 0.044 Uiso 1 1 calc R . . . .
C150 C 1.00189(17) 0.43651(16) 0.93093(15) 0.0218(7) Uani 1 1 d . . . . .
H150 H 1.0284 0.4040 0.9243 0.026 Uiso 1 1 calc R . . . .
C151 C 1.09584(17) 0.49841(16) 0.93699(16) 0.0235(7) Uani 1 1 d . . . . .
H151 H 1.1182 0.4572 0.9388 0.028 Uiso 1 1 calc R . . . .
C152 C 1.14655(18) 0.5382(2) 0.99363(17) 0.0316(8) Uani 1 1 d . . . . .
H15A H 1.1227 0.5775 0.9940 0.038 Uiso 1 1 calc R . . . .
H15B H 1.1578 0.5166 1.0349 0.038 Uiso 1 1 calc R . . . .
C153 C 1.21550(19) 0.5517(2) 0.98865(18) 0.0383(10) Uani 1 1 d . . . . .
H15C H 1.2461 0.5787 1.0250 0.046 Uiso 1 1 calc R . . . .
H15D H 1.2416 0.5126 0.9924 0.046 Uiso 1 1 calc R . . . .
C154 C 1.2010(2) 0.5827(2) 0.92491(19) 0.0369(9) Uani 1 1 d . . . . .
H15E H 1.2465 0.5888 0.9219 0.044 Uiso 1 1 calc R . . . .
H15F H 1.1790 0.6236 0.9227 0.044 Uiso 1 1 calc R . . . .
C155 C 1.15090(19) 0.54269(18) 0.86866(17) 0.0283(8) Uani 1 1 d . . . . .
H15G H 1.1747 0.5031 0.8693 0.034 Uiso 1 1 calc R . . . .
H15H H 1.1407 0.5637 0.8273 0.034 Uiso 1 1 calc R . . . .
C156 C 1.08082(17) 0.53009(16) 0.87237(15) 0.0229(7) Uani 1 1 d . . . . .
H156 H 1.0555 0.5700 0.8694 0.027 Uiso 1 1 calc R . . . .
C157 C 0.97008(17) 0.50118(15) 0.78996(15) 0.0209(7) Uani 1 1 d . . . . .
H157 H 0.9505 0.5307 0.8081 0.025 Uiso 1 1 calc R . . . .
C158 C 0.92269(17) 0.46836(15) 0.73059(15) 0.0210(7) Uani 1 1 d . . . . .
C159 C 0.94887(18) 0.44717(16) 0.68726(16) 0.0247(7) Uani 1 1 d . . . . .
H159 H 0.9978 0.4530 0.6974 0.030 Uiso 1 1 calc R . . . .
C160 C 0.90449(18) 0.41799(16) 0.63012(16) 0.0249(7) Uani 1 1 d . . . . .
H160 H 0.9231 0.4048 0.6011 0.030 Uiso 1 1 calc R . . . .
C161 C 0.83224(17) 0.40756(15) 0.61438(16) 0.0211(7) Uani 1 1 d . . . . .
C162 C 0.80607(17) 0.42843(15) 0.65712(15) 0.0202(6) Uani 1 1 d . . . . .
H162 H 0.7575 0.4216 0.6478 0.024 Uiso 1 1 calc R . . . .
C163 C 0.85076(17) 0.45917(15) 0.71307(15) 0.0213(7) Uani 1 1 d . . . . .
C164 C 0.76956(17) 0.51755(16) 0.73914(15) 0.0229(7) Uani 1 1 d . . . . .
C165 C 0.7507(2) 0.55859(17) 0.68879(18) 0.0290(8) Uani 1 1 d . . . . .
H165 H 0.7752 0.5590 0.6625 0.035 Uiso 1 1 calc R . . . .
C166 C 0.6962(2) 0.59872(19) 0.6771(2) 0.0402(10) Uani 1 1 d . . . . .
H166 H 0.6820 0.6273 0.6424 0.048 Uiso 1 1 calc R . . . .
C167 C 0.6619(2) 0.5974(2) 0.7164(3) 0.0540(13) Uani 1 1 d . . . . .
H167 H 0.6247 0.6262 0.7085 0.065 Uiso 1 1 calc R . . . .
C168 C 0.7324(2) 0.51773(19) 0.77669(18) 0.0320(8) Uani 1 1 d . . . . .
H168 H 0.7457 0.4892 0.8114 0.038 Uiso 1 1 calc R . . . .
C169 C 0.78533(17) 0.37621(15) 0.55278(15) 0.0206(7) Uani 1 1 d . . . . .
C170 C 0.71168(18) 0.38670(17) 0.52265(16) 0.0249(7) Uani 1 1 d . . . . .
H170 H 0.6910 0.4128 0.5429 0.030 Uiso 1 1 calc R . . . .
C171 C 0.66843(18) 0.35964(16) 0.46376(16) 0.0239(7) Uani 1 1 d . . . . .
H171 H 0.6186 0.3675 0.4446 0.029 Uiso 1 1 calc R . . . .
C172 C 0.69616(17) 0.32111(15) 0.43181(15) 0.0207(7) Uani 1 1 d . . . . .
C173 C 0.77000(17) 0.31161(15) 0.46190(15) 0.0195(6) Uani 1 1 d . . . . .
C174 C 0.81363(17) 0.33721(15) 0.52142(16) 0.0208(7) Uani 1 1 d . . . . .
H174 H 0.8633 0.3282 0.5412 0.025 Uiso 1 1 calc R . . . .
C175 C 0.80278(16) 0.22036(15) 0.41914(15) 0.0189(6) Uani 1 1 d . . . . .
C176 C 0.78949(18) 0.17752(16) 0.45661(16) 0.0241(7) Uani 1 1 d . . . . .
H176 H 0.7773 0.1894 0.4903 0.029 Uiso 1 1 calc R . . . .
C177 C 0.79474(19) 0.11637(17) 0.44273(18) 0.0293(8) Uani 1 1 d . . . . .
H177 H 0.7868 0.0850 0.4677 0.035 Uiso 1 1 calc R . . . .
C178 C 0.81142(18) 0.10052(17) 0.39272(18) 0.0282(8) Uani 1 1 d . . . . .
H178 H 0.8143 0.0581 0.3840 0.034 Uiso 1 1 calc R . . . .
C179 C 0.81903(19) 0.20164(17) 0.36989(17) 0.0271(8) Uani 1 1 d . . . . .
H179 H 0.8274 0.2323 0.3445 0.033 Uiso 1 1 calc R . . . .
C180 C 0.64966(18) 0.29306(16) 0.36849(15) 0.0220(7) Uani 1 1 d . . . . .
H180 H 0.6667 0.2593 0.3530 0.026 Uiso 1 1 calc R . . . .
S1 S 0.75520(10) 0.15770(8) 0.85434(16) 0.0530(9) Uani 0.750(7) 1 d D U P A 1
O13 O 0.7564(8) 0.2231(3) 0.8348(6) 0.065(4) Uani 0.750(7) 1 d D . P A 1
C181 C 0.6728(6) 0.1468(13) 0.8579(7) 0.035(2) Uani 0.750(7) 1 d D U P A 1
H18A H 0.6743 0.1675 0.8964 0.053 Uiso 0.750(7) 1 calc GR . P A 1
H18B H 0.6644 0.1026 0.8604 0.053 Uiso 0.750(7) 1 calc GR . P A 1
H18C H 0.6340 0.1642 0.8189 0.053 Uiso 0.750(7) 1 calc GR . P A 1
C182 C 0.7328(5) 0.1160(3) 0.7829(4) 0.067(2) Uani 0.750(7) 1 d D U P A 1
H18D H 0.6922 0.1358 0.7473 0.100 Uiso 0.750(7) 1 calc GR . P A 1
H18E H 0.7199 0.0738 0.7886 0.100 Uiso 0.750(7) 1 calc GR . P A 1
H18F H 0.7737 0.1151 0.7728 0.100 Uiso 0.750(7) 1 calc GR . P A 1
S1' S 0.7258(3) 0.15962(17) 0.8127(3) 0.0278(18) Uani 0.250(7) 1 d D U P A 2
O13' O 0.742(2) 0.2268(8) 0.8152(17) 0.053(8) Uani 0.250(7) 1 d D . P A 2
C081 C 0.664(2) 0.150(5) 0.846(3) 0.035(2) Uani 0.250(7) 1 d D U P A 2
H08A H 0.6855 0.1664 0.8906 0.053 Uiso 0.250(7) 1 calc GR . P A 2
H08B H 0.6536 0.1063 0.8469 0.053 Uiso 0.250(7) 1 calc GR . P A 2
H08C H 0.6204 0.1727 0.8199 0.053 Uiso 0.250(7) 1 calc GR . P A 2
C082 C 0.737(2) 0.0919(9) 0.7779(17) 0.067(2) Uani 0.250(7) 1 d D U P A 2
H08D H 0.6917 0.0795 0.7425 0.100 Uiso 0.250(7) 1 calc GR . P A 2
H08E H 0.7543 0.0593 0.8108 0.100 Uiso 0.250(7) 1 calc GR . P A 2
H08F H 0.7724 0.0987 0.7610 0.100 Uiso 0.250(7) 1 calc GR . P A 2
S2 S 0.61909(5) 0.05020(5) 0.38585(5) 0.0396(2) Uani 1 1 d . . . . .
O14 O 0.58367(19) 0.00314(16) 0.33457(15) 0.0548(8) Uani 1 1 d . . . . .
C183 C 0.5995(4) 0.1238(3) 0.3498(3) 0.0758(17) Uani 1 1 d . . . . .
H18G H 0.6208 0.1279 0.3195 0.114 Uiso 1 1 calc GR . . . .
H18H H 0.6191 0.1554 0.3835 0.114 Uiso 1 1 calc GR . . . .
H18I H 0.5476 0.1289 0.3262 0.114 Uiso 1 1 calc GR . . . .
C184 C 0.5657(4) 0.0567(3) 0.4270(3) 0.080(2) Uani 1 1 d . . . . .
H18J H 0.5175 0.0697 0.3966 0.120 Uiso 1 1 calc GR . . . .
H18K H 0.5865 0.0873 0.4617 0.120 Uiso 1 1 calc GR . . . .
H18L H 0.5632 0.0167 0.4458 0.120 Uiso 1 1 calc GR . . . .
S3 S 0.19684(7) 0.10326(8) 0.46767(9) 0.0287(6) Uani 0.743(7) 1 d D U P B 1
O15 O 0.1678(2) 0.0753(2) 0.4013(2) 0.0464(12) Uani 0.743(7) 1 d D U P B 1
C185 C 0.2872(5) 0.1174(6) 0.4875(5) 0.037(2) Uani 0.743(7) 1 d . U P B 1
H18M H 0.3111 0.0784 0.4881 0.056 Uiso 0.743(7) 1 calc GR . P B 1
H18N H 0.3104 0.1367 0.5303 0.056 Uiso 0.743(7) 1 calc GR . P B 1
H18O H 0.2905 0.1449 0.4551 0.056 Uiso 0.743(7) 1 calc GR . P B 1
C186 C 0.2111(4) 0.0384(4) 0.5206(4) 0.0292(18) Uani 0.743(7) 1 d . U P B 1
H18P H 0.1650 0.0204 0.5130 0.044 Uiso 0.743(7) 1 calc GR . P B 1
H18Q H 0.2361 0.0521 0.5658 0.044 Uiso 0.743(7) 1 calc GR . P B 1
H18R H 0.2400 0.0075 0.5120 0.044 Uiso 0.743(7) 1 calc GR . P B 1
S3' S 0.1995(3) 0.0798(3) 0.4468(3) 0.0463(18) Uani 0.257(7) 1 d D U P B 2
O15' O 0.1468(6) 0.1287(5) 0.4408(6) 0.047(4) Uani 0.257(7) 1 d D U P B 2
C085 C 0.290(2) 0.1289(18) 0.4955(19) 0.057(12) Uani 0.257(7) 1 d . U P B 2
H08G H 0.2934 0.1610 0.4672 0.085 Uiso 0.257(7) 1 calc GR . P B 2
H08H H 0.3311 0.1015 0.5094 0.085 Uiso 0.257(7) 1 calc GR . P B 2
H08I H 0.2884 0.1480 0.5336 0.085 Uiso 0.257(7) 1 calc GR . P B 2
C086 C 0.206(3) 0.039(3) 0.511(3) 0.11(2) Uani 0.257(7) 1 d . U P B 2
H08J H 0.1722 0.0552 0.5261 0.162 Uiso 0.257(7) 1 calc GR . P B 2
H08K H 0.2546 0.0420 0.5455 0.162 Uiso 0.257(7) 1 calc GR . P B 2
H08L H 0.1946 -0.0043 0.4982 0.162 Uiso 0.257(7) 1 calc GR . P B 2
S4 S 0.68430(5) 0.92843(5) 0.84384(5) 0.0336(2) Uani 1 1 d . . . . .
O16 O 0.70373(16) 0.99482(13) 0.85652(14) 0.0426(7) Uani 1 1 d . . . . .
C187 C 0.7595(3) 0.8860(2) 0.9020(2) 0.0538(12) Uani 1 1 d . . . . .
H18S H 0.8032 0.9000 0.9002 0.081 Uiso 1 1 calc GR . . . .
H18T H 0.7526 0.8420 0.8920 0.081 Uiso 1 1 calc GR . . . .
H18U H 0.7635 0.8931 0.9456 0.081 Uiso 1 1 calc GR . . . .
C188 C 0.6955(2) 0.9086(2) 0.7742(2) 0.0457(11) Uani 1 1 d . . . . .
H18V H 0.6581 0.9283 0.7360 0.069 Uiso 1 1 calc GR . . . .
H18W H 0.6924 0.8638 0.7685 0.069 Uiso 1 1 calc GR . . . .
H18X H 0.7424 0.9228 0.7795 0.069 Uiso 1 1 calc GR . . . .
S5 S 0.75542(5) 0.66578(4) 0.33752(4) 0.0314(2) Uani 1 1 d . . . . .
O17 O 0.71999(16) 0.66161(16) 0.38193(15) 0.0503(8) Uani 1 1 d . . . . .
C189 C 0.8487(2) 0.6579(2) 0.3883(2) 0.0413(10) Uani 1 1 d . . . . .
H18Y H 0.8635 0.6880 0.4237 0.062 Uiso 1 1 calc GR . . . .
H H 0.8752 0.6653 0.3628 0.062 Uiso 1 1 calc GR . . . .
HA H 0.8587 0.6162 0.4064 0.062 Uiso 1 1 calc GR . . . .
C190 C 0.7576(2) 0.74511(18) 0.31861(19) 0.0334(8) Uani 1 1 d . . . . .
H19A H 0.7088 0.7601 0.2933 0.050 Uiso 1 1 calc GR . . . .
H19B H 0.7848 0.7500 0.2933 0.050 Uiso 1 1 calc GR . . . .
H19C H 0.7805 0.7689 0.3588 0.050 Uiso 1 1 calc GR . . . .
S6 S 0.96565(11) 0.38810(9) 0.29672(15) 0.0752(9) Uani 0.700(4) 1 d D U P C 1
O18 O 1.0063(5) 0.3997(7) 0.3691(7) 0.145(6) Uani 0.700(4) 1 d D U P C 1
C191 C 0.8961(5) 0.3381(11) 0.2905(17) 0.054(2) Uani 0.700(4) 1 d D U P C 1
H19D H 0.9146 0.3079 0.3258 0.081 Uiso 0.700(4) 1 calc GR . P C 1
H19E H 0.8773 0.3165 0.2488 0.081 Uiso 0.700(4) 1 calc GR . P C 1
H19F H 0.8578 0.3620 0.2935 0.081 Uiso 0.700(4) 1 calc GR . P C 1
C192 C 1.0221(6) 0.3334(5) 0.2889(6) 0.086(3) Uani 0.700(4) 1 d D U P C 1
H19G H 1.0619 0.3542 0.2853 0.129 Uiso 0.700(4) 1 calc GR . P C 1
H19H H 0.9956 0.3087 0.2500 0.129 Uiso 0.700(4) 1 calc GR . P C 1
H19I H 1.0406 0.3066 0.3271 0.129 Uiso 0.700(4) 1 calc GR . P C 1
S6' S 0.9913(2) 0.33389(18) 0.32592(19) 0.0473(14) Uani 0.300(4) 1 d D U P C 2
O18' O 1.0327(15) 0.3740(19) 0.3794(18) 0.145(6) Uani 0.300(4) 1 d D U P C 2
C091 C 0.8970(9) 0.339(3) 0.295(4) 0.054(2) Uani 0.300(4) 1 d D U P C 2
H09A H 0.8841 0.3403 0.3313 0.081 Uiso 0.300(4) 1 calc GR . P C 2
H09B H 0.8748 0.3032 0.2679 0.081 Uiso 0.300(4) 1 calc GR . P C 2
H09C H 0.8802 0.3768 0.2693 0.081 Uiso 0.300(4) 1 calc GR . P C 2
C092 C 1.0002(11) 0.3667(9) 0.2583(7) 0.052(4) Uani 0.300(4) 1 d D U P C 2
H09D H 0.9761 0.4067 0.2475 0.078 Uiso 0.300(4) 1 calc GR . P C 2
H09E H 0.9784 0.3391 0.2209 0.078 Uiso 0.300(4) 1 calc GR . P C 2
H09F H 1.0509 0.3722 0.2694 0.078 Uiso 0.300(4) 1 calc GR . P C 2
S7 S 0.0745(7) 0.3212(4) 0.7318(9) 0.065(3) Uani 0.40(2) 1 d D U P D 3
O19 O 0.1160(10) 0.2729(6) 0.7177(12) 0.079(5) Uani 0.40(2) 1 d D U P D 3
C193 C -0.0093(12) 0.2845(14) 0.7080(11) 0.069(6) Uani 0.40(2) 1 d D U P D 3
H19J H -0.0306 0.2760 0.6614 0.104 Uiso 0.40(2) 1 calc GR . P D 3
H19K H -0.0410 0.3116 0.7176 0.104 Uiso 0.40(2) 1 calc GR . P D 3
H19L H -0.0026 0.2458 0.7319 0.104 Uiso 0.40(2) 1 calc GR . P D 3
C194 C 0.1120(17) 0.3300(14) 0.8174(10) 0.127(10) Uani 0.40(2) 1 d D U P D 3
H19M H 0.1192 0.2894 0.8379 0.190 Uiso 0.40(2) 1 calc GR . P D 3
H19N H 0.0796 0.3543 0.8288 0.190 Uiso 0.40(2) 1 calc GR . P D 3
H19O H 0.1580 0.3513 0.8327 0.190 Uiso 0.40(2) 1 calc GR . P D 3
S7' S 0.1026(6) 0.3257(2) 0.7627(5) 0.0640(17) Uani 0.60(2) 1 d D U P D 4
O19' O 0.1558(8) 0.2800(4) 0.7652(9) 0.088(4) Uani 0.60(2) 1 d D U P D 4
C093 C 0.0165(9) 0.2917(10) 0.7236(12) 0.113(7) Uani 0.60(2) 1 d D U P D 4
H09G H -0.0048 0.3016 0.6772 0.170 Uiso 0.60(2) 1 calc GR . P D 4
H09H H -0.0138 0.3078 0.7426 0.170 Uiso 0.60(2) 1 calc GR . P D 4
H09I H 0.0208 0.2469 0.7292 0.170 Uiso 0.60(2) 1 calc GR . P D 4
C094 C 0.0957(11) 0.3196(10) 0.8363(8) 0.114(6) Uani 0.60(2) 1 d D U P D 4
H09J H 0.0921 0.2761 0.8458 0.171 Uiso 0.60(2) 1 calc GR . P D 4
H09K H 0.0530 0.3416 0.8325 0.171 Uiso 0.60(2) 1 calc GR . P D 4
H09L H 0.1381 0.3377 0.8714 0.171 Uiso 0.60(2) 1 calc GR . P D 4
S8 S 0.68231(5) 0.21814(5) 0.56506(6) 0.0423(2) Uani 1 1 d . . . . .
O20 O 0.65943(18) 0.17597(15) 0.50751(16) 0.0524(8) Uani 1 1 d . . . . .
C195 C 0.6081(3) 0.2674(2) 0.5504(3) 0.0540(12) Uani 1 1 d . . . . .
H19P H 0.5959 0.2909 0.5106 0.081 Uiso 1 1 calc GR . . . .
H19Q H 0.6206 0.2959 0.5869 0.081 Uiso 1 1 calc GR . . . .
H19R H 0.5670 0.2424 0.5458 0.081 Uiso 1 1 calc GR . . . .
C196 C 0.6761(3) 0.1748(3) 0.6289(3) 0.0597(13) Uani 1 1 d . . . . .
H19S H 0.6290 0.1553 0.6126 0.089 Uiso 1 1 calc GR . . . .
H19T H 0.6827 0.2024 0.6648 0.089 Uiso 1 1 calc GR . . . .
H19U H 0.7131 0.1429 0.6442 0.089 Uiso 1 1 calc GR . . . .
S9 S 0.64361(5) 0.38357(5) 0.71928(5) 0.0367(2) Uani 1 1 d . . . . .
O21 O 0.65303(16) 0.37717(16) 0.65849(15) 0.0498(8) Uani 1 1 d . . . . .
C197 C 0.5606(3) 0.4224(3) 0.6959(2) 0.0531(12) Uani 1 1 d . . . . .
H19V H 0.5657 0.4656 0.6864 0.08(2) Uani 1 1 calc GR . . . .
H19W H 0.5465 0.4202 0.7313 0.116 Uiso 1 1 calc GR . . . .
H19X H 0.5240 0.4027 0.6572 0.116 Uiso 1 1 calc GR . . . .
C198 C 0.6169(3) 0.3099(2) 0.7356(2) 0.0483(11) Uani 1 1 d . . . . .
H19Y H 0.5770 0.2943 0.6963 0.09(2) Uani 1 1 calc GR . . . .
HB H 0.6019 0.3138 0.7703 0.131 Uiso 1 1 calc GR . . . .
HC H 0.6571 0.2812 0.7490 0.131 Uiso 1 1 calc GR . . . .
O22 O 0.9883(3) 0.0951(3) 0.9848(3) 0.0473(15) Uani 0.5 1 d . . P . .

loop_
_atom_site_aniso_label
_atom_site_aniso_U_11
_atom_site_aniso_U_22
_atom_site_aniso_U_33
_atom_site_aniso_U_23
_atom_site_aniso_U_13
_atom_site_aniso_U_12
O1 0.0403(14) 0.0269(14) 0.0362(14) -0.0001(11) 0.0279(12) -0.0017(11)
O2 0.0254(12) 0.0343(14) 0.0318(13) -0.0081(11) 0.0175(10) -0.0078(11)
O3 0.0313(13) 0.0284(13) 0.0337(13) -0.0132(11) 0.0216(11) -0.0091(11)
O4 0.0429(15) 0.0226(13) 0.0228(12) 0.0003(10) 0.0084(11) -0.0092(11)
O5 0.0230(11) 0.0182(12) 0.0239(11) 0.0018(9) 0.0084(9) -0.0010(9)
O6 0.0210(12) 0.0334(14) 0.0344(13) 0.0174(11) 0.0127(10) 0.0038(10)
O7 0.0524(16) 0.0229(13) 0.0228(12) 0.0052(10) 0.0179(12) 0.0081(12)
O8 0.0252(12) 0.0193(12) 0.0232(11) -0.0028(9) 0.0057(10) 0.0032(10)
O9 0.0172(11) 0.0198(13) 0.0497(16) -0.0010(11) 0.0060(11) 0.0019(10)
O10 0.0239(12) 0.0267(13) 0.0368(14) -0.0071(11) 0.0138(11) 0.0024(10)
O11 0.0222(12) 0.0337(14) 0.0163(11) -0.0018(10) 0.0065(9) 0.0019(10)
O12 0.0262(12) 0.0171(12) 0.0305(12) -0.0053(10) 0.0175(10) -0.0039(9)
N1 0.0175(14) 0.0313(16) 0.0192(13) 0.0019(12) 0.0062(11) 0.0013(12)
N2 0.0223(14) 0.0355(18) 0.0232(14) 0.0005(13) 0.0120(12) 0.0034(13)
N3 0.049(2) 0.050(3) 0.056(2) -0.009(2) 0.0198(19) -0.0055(19)
N4 0.048(2) 0.065(3) 0.044(2) -0.020(2) 0.0146(18) -0.013(2)
N5 0.0257(15) 0.0309(17) 0.0260(14) -0.0011(13) 0.0160(12) 0.0018(12)
N6 0.0228(14) 0.0307(16) 0.0229(14) -0.0021(12) 0.0120(12) 0.0022(12)
C46 0.039(2) 0.041(2) 0.0303(19) -0.0093(17) 0.0230(17) -0.0104(18)
N8 0.075(3) 0.054(3) 0.074(3) 0.007(2) 0.045(3) 0.008(2)
N9 0.0219(14) 0.0214(15) 0.0187(13) -0.0018(11) 0.0066(11) 0.0018(11)
N10 0.0185(13) 0.0236(15) 0.0222(14) 0.0000(11) 0.0070(11) -0.0003(11)
N11 0.0306(17) 0.0273(18) 0.049(2) -0.0002(15) 0.0046(15) 0.0001(14)
N12 0.044(2) 0.048(2) 0.047(2) 0.0024(17) 0.0235(17) -0.0096(17)
N13 0.0254(15) 0.0204(15) 0.0160(13) -0.0013(11) 0.0057(11) 0.0001(12)
N14 0.0274(15) 0.0261(16) 0.0189(13) -0.0023(12) 0.0106(12) -0.0040(12)
N15 0.079(3) 0.0244(19) 0.060(2) 0.0063(17) 0.048(2) 0.0019(18)
N16 0.0338(17) 0.0221(16) 0.0296(15) 0.0009(12) 0.0110(13) 0.0058(13)
N17 0.0244(14) 0.0274(16) 0.0194(13) 0.0004(11) 0.0134(11) -0.0029(12)
N18 0.0206(14) 0.0314(17) 0.0222(14) -0.0004(12) 0.0099(12) -0.0008(12)
N19 0.060(2) 0.047(2) 0.041(2) -0.0002(17) 0.0199(18) 0.0205(19)
N20 0.092(3) 0.050(3) 0.058(3) -0.009(2) 0.037(2) -0.010(2)
N21 0.0169(13) 0.0266(16) 0.0243(14) -0.0006(12) 0.0081(11) 0.0005(12)
N22 0.0204(14) 0.0225(15) 0.0220(14) -0.0011(12) 0.0048(11) -0.0030(12)
N23 0.040(2) 0.057(3) 0.063(3) -0.025(2) 0.0297(19) -0.0077(18)
N24 0.0378(17) 0.0244(16) 0.0336(16) -0.0105(13) 0.0188(14) -0.0019(13)
C1 0.0156(15) 0.0293(19) 0.0193(15) 0.0059(13) 0.0062(13) 0.0038(13)
C2 0.0211(17) 0.045(2) 0.0263(17) -0.0019(16) 0.0115(15) 0.0045(16)
C3 0.0198(17) 0.052(3) 0.0301(19) 0.0020(18) 0.0087(15) 0.0096(17)
C4 0.0156(17) 0.063(3) 0.0254(18) -0.0040(18) 0.0045(14) 0.0020(17)
C5 0.0222(17) 0.052(3) 0.0210(17) -0.0025(16) 0.0077(14) 0.0050(17)
C6 0.0146(15) 0.034(2) 0.0235(16) 0.0021(14) 0.0090(13) 0.0037(14)
C7 0.0237(17) 0.0289(19) 0.0253(17) -0.0015(15) 0.0156(14) -0.0005(15)
C8 0.0202(16) 0.0271(18) 0.0271(17) -0.0041(14) 0.0136(14) -0.0006(14)
C9 0.0231(16) 0.0220(18) 0.0296(17) -0.0011(14) 0.0144(14) 0.0009(14)
C10 0.0231(16) 0.0232(18) 0.0265(17) -0.0007(14) 0.0136(14) -0.0008(14)
C11 0.0193(16) 0.0269(18) 0.0222(16) -0.0013(14) 0.0106(13) 0.0004(14)
C12 0.0259(17) 0.0252(18) 0.0267(17) 0.0031(14) 0.0131(14) 0.0057(14)
C13 0.0273(17) 0.0244(18) 0.0267(17) 0.0015(14) 0.0160(14) -0.0008(14)
C14 0.0204(16) 0.0254(18) 0.0349(18) 0.0054(15) 0.0162(14) 0.0046(14)
C15 0.029(2) 0.044(3) 0.036(2) 0.0133(18) 0.0077(16) -0.0034(17)
C16 0.040(2) 0.030(2) 0.049(3) 0.0160(19) 0.009(2) -0.0070(18)
C17 0.044(2) 0.034(2) 0.070(3) 0.000(2) 0.017(2) -0.009(2)
C18 0.035(2) 0.037(2) 0.0332(19) 0.0039(17) 0.0184(16) 0.0037(17)
C19 0.0202(16) 0.0254(18) 0.0219(16) 0.0023(14) 0.0094(13) 0.0043(14)
C20 0.0215(16) 0.0226(18) 0.0267(17) 0.0020(14) 0.0117(14) 0.0008(14)
C21 0.0256(17) 0.0231(18) 0.0268(17) 0.0013(14) 0.0139(14) 0.0037(14)
C22 0.0212(16) 0.0287(19) 0.0205(16) 0.0019(14) 0.0112(13) 0.0041(14)
C23 0.0170(15) 0.0316(19) 0.0214(16) 0.0008(14) 0.0083(13) -0.0011(14)
C24 0.0231(17) 0.0257(18) 0.0255(17) -0.0033(14) 0.0129(14) 0.0034(14)
C25 0.0204(16) 0.0277(19) 0.039(2) -0.0072(16) 0.0162(15) -0.0028(14)
C26 0.034(2) 0.032(2) 0.064(3) 0.002(2) 0.031(2) 0.0039(17)
C27 0.050(3) 0.030(2) 0.103(4) -0.023(3) 0.045(3) -0.009(2)
C28 0.045(3) 0.068(4) 0.074(4) -0.045(3) 0.030(3) -0.025(3)
C29 0.034(2) 0.034(2) 0.038(2) -0.0057(17) 0.0125(17) -0.0043(17)
C30 0.0214(16) 0.029(2) 0.0230(16) 0.0017(14) 0.0126(14) 0.0016(14)
C31 0.0240(17) 0.0268(18) 0.0260(17) -0.0010(14) 0.0169(14) -0.0001(14)
C32 0.0289(19) 0.046(2) 0.0266(18) -0.0032(17) 0.0169(15) 0.0014(17)
C33 0.0329(19) 0.042(2) 0.0276(18) -0.0029(16) 0.0222(16) 0.0032(17)
C34 0.042(2) 0.033(2) 0.039(2) 0.0014(17) 0.0298(18) 0.0111(17)
C35 0.034(2) 0.040(2) 0.0284(19) 0.0072(16) 0.0169(16) 0.0144(17)
C36 0.0303(18) 0.0255(19) 0.0250(17) -0.0018(14) 0.0180(14) 0.0022(15)
C37 0.0268(17) 0.0209(17) 0.0218(16) 0.0002(13) 0.0120(14) 0.0034(14)
C38 0.0255(17) 0.0238(18) 0.0209(16) 0.0016(14) 0.0106(14) 0.0045(14)
C39 0.0275(18) 0.0293(19) 0.0251(17) 0.0005(14) 0.0146(14) -0.0027(15)
C40 0.0258(17) 0.0244(18) 0.0246(17) -0.0021(14) 0.0104(14) -0.0048(14)
C41 0.0269(17) 0.0211(17) 0.0189(15) -0.0010(13) 0.0092(13) 0.0010(14)
C42 0.0298(18) 0.0259(19) 0.0212(16) -0.0033(14) 0.0146(14) -0.0037(15)
C43 0.0238(16) 0.0194(17) 0.0244(16) -0.0031(13) 0.0104(14) -0.0022(14)
C44 0.0256(17) 0.0266(19) 0.0230(16) -0.0104(14) 0.0119(14) -0.0054(14)
C45 0.038(2) 0.036(2) 0.0296(19) 0.0030(16) 0.0114(17) -0.0026(18)
N7 0.0364(19) 0.041(2) 0.051(2) 0.0028(17) 0.0098(17) 0.0083(16)
C47 0.0247(19) 0.047(3) 0.044(2) -0.014(2) 0.0123(17) 0.0007(18)
C48 0.0298(18) 0.0289(19) 0.0220(17) -0.0047(14) 0.0113(14) -0.0008(15)
C49 0.0243(16) 0.0226(18) 0.0178(15) -0.0026(13) 0.0076(13) -0.0035(14)
C50 0.038(2) 0.0197(18) 0.0250(17) -0.0009(14) 0.0144(15) -0.0029(15)
C51 0.039(2) 0.0239(18) 0.0197(16) 0.0005(14) 0.0157(15) -0.0028(15)
C52 0.0244(16) 0.0202(17) 0.0163(15) -0.0014(13) 0.0051(13) 0.0004(14)
C53 0.0307(18) 0.0175(17) 0.0235(17) -0.0017(13) 0.0083(14) -0.0061(14)
C54 0.0329(18) 0.0267(19) 0.0173(15) 0.0005(14) 0.0097(14) -0.0034(15)
C55 0.046(2) 0.0229(19) 0.0205(16) -0.0036(14) 0.0172(16) -0.0080(16)
C56 0.054(3) 0.027(2) 0.031(2) 0.0012(16) 0.0190(19) -0.0105(18)
C57 0.048(2) 0.0135(17) 0.0331(19) 0.0068(15) 0.0165(18) -0.0048(16)
C58 0.076(3) 0.023(2) 0.053(3) 0.0120(19) 0.031(3) 0.012(2)
C59 0.049(2) 0.023(2) 0.043(2) 0.0041(17) 0.0270(19) 0.0028(18)
C60 0.0243(16) 0.0173(17) 0.0221(16) -0.0013(13) 0.0093(13) -0.0001(13)
C61 0.0227(16) 0.0186(16) 0.0159(15) -0.0007(13) 0.0066(13) 0.0002(13)
C62 0.0196(16) 0.0282(19) 0.0216(16) -0.0027(14) 0.0064(13) 0.0044(14)
C63 0.0217(17) 0.034(2) 0.0210(16) -0.0067(15) 0.0027(14) 0.0038(15)
C64 0.0270(18) 0.042(2) 0.0188(16) -0.0070(15) 0.0067(14) 0.0013(16)
C65 0.0228(17) 0.035(2) 0.0231(17) -0.0064(15) 0.0112(14) 0.0021(15)
C66 0.0178(15) 0.0219(17) 0.0181(15) 0.0001(13) 0.0039(12) 0.0006(13)
C67 0.0209(16) 0.0225(18) 0.0211(16) 0.0011(13) 0.0095(13) 0.0010(14)
C68 0.0166(15) 0.0225(17) 0.0205(15) -0.0006(13) 0.0072(13) 0.0010(13)
C69 0.0210(16) 0.0184(17) 0.0229(16) -0.0009(13) 0.0061(13) -0.0059(13)
C70 0.0208(16) 0.0176(17) 0.0237(16) 0.0006(13) 0.0063(13) -0.0027(13)
C71 0.0180(15) 0.0227(17) 0.0191(15) 0.0000(13) 0.0082(13) 0.0010(13)
C72 0.0171(15) 0.0212(17) 0.0197(15) -0.0021(13) 0.0060(13) -0.0043(13)
C73 0.0221(16) 0.0180(16) 0.0223(16) 0.0016(13) 0.0120(13) -0.0002(13)
C74 0.0153(15) 0.0194(17) 0.0271(17) 0.0001(13) 0.0015(13) 0.0011(13)
C75 0.0314(19) 0.026(2) 0.0303(19) -0.0008(15) 0.0095(16) -0.0004(15)
C76 0.044(2) 0.045(3) 0.033(2) -0.0076(19) 0.0116(18) 0.010(2)
C77 0.041(2) 0.028(2) 0.039(2) -0.0075(18) 0.0005(18) 0.0053(18)
C78 0.0234(17) 0.027(2) 0.040(2) 0.0035(16) 0.0081(15) -0.0002(15)
C79 0.0159(15) 0.0187(16) 0.0192(15) -0.0037(13) 0.0053(13) -0.0010(13)
C80 0.0174(15) 0.0224(17) 0.0236(16) -0.0009(13) 0.0086(13) -0.0024(13)
C81 0.0214(16) 0.0203(17) 0.0242(16) 0.0031(13) 0.0120(13) 0.0011(13)
C82 0.0193(15) 0.0233(17) 0.0193(15) -0.0029(13) 0.0083(13) 0.0005(13)
C83 0.0180(16) 0.0262(18) 0.0239(16) -0.0008(14) 0.0077(13) -0.0036(13)
C84 0.0234(16) 0.0216(18) 0.0216(16) 0.0021(13) 0.0086(13) -0.0025(14)
C85 0.0200(16) 0.034(2) 0.0179(15) 0.0068(14) 0.0067(13) -0.0004(14)
C86 0.040(2) 0.031(2) 0.040(2) 0.0066(17) 0.0218(18) -0.0010(17)
C87 0.050(3) 0.052(3) 0.053(3) 0.011(2) 0.032(2) 0.020(2)
C88 0.042(2) 0.051(3) 0.049(3) 0.015(2) 0.026(2) -0.007(2)
C89 0.034(2) 0.037(2) 0.0275(18) 0.0011(16) 0.0160(16) -0.0094(17)
C90 0.0203(16) 0.0229(17) 0.0214(16) 0.0061(13) 0.0097(13) 0.0035(13)
C91 0.0249(17) 0.0192(17) 0.0174(15) -0.0008(13) 0.0076(13) -0.0014(13)
C92 0.0255(17) 0.0291(19) 0.0181(16) -0.0053(14) 0.0090(13) -0.0036(14)
C93 0.0308(18) 0.032(2) 0.0197(16) -0.0057(14) 0.0126(14) -0.0060(15)
C94 0.0313(19) 0.037(2) 0.0146(15) -0.0036(14) 0.0077(14) -0.0025(16)
C95 0.0239(17) 0.037(2) 0.0175(16) -0.0055(15) 0.0071(14) -0.0042(15)
C96 0.0249(17) 0.0230(17) 0.0150(15) -0.0010(13) 0.0070(13) -0.0008(13)
C97 0.0226(16) 0.0264(18) 0.0161(15) 0.0005(13) 0.0066(13) -0.0033(14)
C98 0.0230(16) 0.0288(19) 0.0187(16) -0.0029(14) 0.0078(13) -0.0048(14)
C99 0.043(2) 0.028(2) 0.0208(16) -0.0108(14) 0.0157(15) -0.0139(16)
C100 0.038(2) 0.0244(19) 0.0251(17) -0.0052(14) 0.0164(15) -0.0144(16)
C101 0.0194(16) 0.0280(19) 0.0200(16) 0.0011(14) 0.0098(13) -0.0021(13)
C102 0.0272(17) 0.0285(19) 0.0192(16) -0.0030(14) 0.0129(14) 0.0013(14)
C103 0.0240(17) 0.0261(18) 0.0185(15) 0.0045(13) 0.0076(13) 0.0006(14)
C104 0.050(2) 0.026(2) 0.0339(19) 0.0018(15) 0.0310(18) 0.0020(17)
C105 0.039(2) 0.0225(19) 0.042(2) 0.0054(16) 0.0289(18) 0.0037(16)
C106 0.039(2) 0.033(2) 0.056(3) -0.0024(19) 0.031(2) -0.0051(18)
C107 0.056(3) 0.028(2) 0.070(3) 0.000(2) 0.042(3) -0.006(2)
C108 0.068(3) 0.028(2) 0.036(2) 0.0087(17) 0.033(2) 0.012(2)
C109 0.0186(15) 0.0214(17) 0.0219(16) 0.0000(13) 0.0105(13) -0.0045(13)
C110 0.0235(16) 0.0209(17) 0.0245(16) 0.0020(13) 0.0131(14) 0.0003(13)
C111 0.0250(17) 0.0225(18) 0.0267(17) 0.0000(14) 0.0172(14) 0.0026(14)
C112 0.0231(16) 0.0191(17) 0.0204(15) -0.0040(13) 0.0118(13) -0.0044(13)
C113 0.0184(15) 0.0176(16) 0.0221(15) -0.0015(13) 0.0081(13) -0.0004(13)
C114 0.0197(15) 0.0228(18) 0.0221(16) -0.0060(13) 0.0113(13) -0.0022(13)
C115 0.0244(16) 0.0217(17) 0.0167(15) 0.0007(13) 0.0108(13) 0.0010(13)
C116 0.0234(17) 0.0254(19) 0.0357(19) 0.0053(15) 0.0118(15) 0.0028(14)
C117 0.0279(19) 0.032(2) 0.041(2) 0.0056(17) 0.0080(17) -0.0057(16)
C118 0.041(2) 0.0192(18) 0.037(2) 0.0024(15) 0.0125(17) -0.0023(16)
C119 0.0232(17) 0.0274(19) 0.0215(16) -0.0019(14) 0.0080(13) 0.0017(14)
C120 0.0257(16) 0.0182(17) 0.0233(16) 0.0007(13) 0.0118(14) -0.0009(13)
C121 0.0266(17) 0.0243(18) 0.0198(15) 0.0022(13) 0.0136(13) -0.0020(14)
C122 0.0327(19) 0.037(2) 0.0189(16) -0.0039(15) 0.0138(15) -0.0124(16)
C123 0.0345(19) 0.040(2) 0.0239(17) -0.0024(16) 0.0169(15) -0.0143(17)
C124 0.0327(19) 0.048(2) 0.0222(17) -0.0030(16) 0.0173(15) -0.0109(18)
C125 0.0309(19) 0.041(2) 0.0186(16) -0.0026(15) 0.0111(14) -0.0087(16)
C126 0.0222(16) 0.0268(18) 0.0204(16) -0.0008(14) 0.0117(13) -0.0020(14)
C127 0.0182(15) 0.0222(18) 0.0261(16) -0.0034(14) 0.0089(13) 0.0014(13)
C128 0.0205(16) 0.0227(18) 0.0256(17) -0.0031(14) 0.0088(13) 0.0001(14)
C129 0.0224(16) 0.0202(17) 0.0279(17) -0.0006(13) 0.0121(14) 0.0011(13)
C130 0.0200(16) 0.0209(17) 0.0267(17) -0.0007(14) 0.0102(13) 0.0028(13)
C131 0.0203(16) 0.0233(18) 0.0230(16) -0.0044(14) 0.0094(13) -0.0019(14)
C132 0.0230(17) 0.0187(17) 0.0289(17) -0.0015(14) 0.0104(14) -0.0012(13)
C133 0.0211(16) 0.0202(17) 0.0278(17) -0.0010(14) 0.0078(14) 0.0012(13)
C134 0.0179(15) 0.0186(17) 0.0336(18) 0.0005(14) 0.0136(14) 0.0017(13)
C135 0.041(2) 0.027(2) 0.0268(18) 0.0034(15) 0.0156(16) 0.0050(16)
C136 0.052(2) 0.0191(19) 0.0296(19) 0.0063(15) 0.0119(18) 0.0058(17)
C137 0.060(3) 0.024(2) 0.046(2) -0.0002(18) 0.016(2) 0.0116(19)
C138 0.0265(18) 0.037(2) 0.0294(18) 0.0091(16) 0.0134(15) 0.0119(16)
C139 0.0190(15) 0.0211(17) 0.0218(16) 0.0000(13) 0.0081(13) 0.0000(13)
C140 0.0223(16) 0.0216(18) 0.0258(17) -0.0014(13) 0.0124(14) 0.0028(13)
C141 0.0222(16) 0.0177(16) 0.0246(16) -0.0019(13) 0.0096(13) -0.0019(13)
C142 0.0216(16) 0.0204(17) 0.0197(15) 0.0010(13) 0.0077(13) -0.0012(13)
C143 0.0219(16) 0.0226(18) 0.0218(16) -0.0003(13) 0.0088(13) 0.0054(13)
C144 0.0236(16) 0.0186(17) 0.0256(17) -0.0023(13) 0.0110(14) -0.0030(13)
C145 0.0267(17) 0.0217(18) 0.038(2) -0.0089(15) 0.0223(16) -0.0038(14)
C146 0.0247(18) 0.026(2) 0.058(2) -0.0029(18) 0.0212(18) 0.0022(15)
C147 0.0297(19) 0.0094(16) 0.059(3) -0.0134(16) 0.0246(18) -0.0016(14)
C148 0.062(3) 0.036(2) 0.068(3) -0.026(2) 0.044(3) -0.012(2)
C149 0.057(3) 0.0213(19) 0.038(2) -0.0039(16) 0.0259(19) -0.0041(18)
C150 0.0189(15) 0.0247(18) 0.0213(15) -0.0015(13) 0.0085(13) 0.0026(14)
C151 0.0151(15) 0.0250(18) 0.0274(17) 0.0012(14) 0.0067(13) -0.0005(13)
C152 0.0206(17) 0.047(2) 0.0218(17) -0.0029(16) 0.0044(14) -0.0063(16)
C153 0.0198(18) 0.060(3) 0.0286(19) -0.0107(18) 0.0048(15) -0.0114(18)
C154 0.0243(18) 0.045(2) 0.038(2) -0.0083(18) 0.0109(16) -0.0175(17)
C155 0.0262(18) 0.033(2) 0.0249(17) 0.0004(15) 0.0103(14) -0.0088(15)
C156 0.0193(16) 0.0214(17) 0.0226(16) -0.0021(13) 0.0045(13) -0.0018(13)
C157 0.0238(17) 0.0166(16) 0.0192(15) 0.0016(13) 0.0067(13) 0.0008(13)
C158 0.0203(16) 0.0158(16) 0.0209(16) 0.0017(13) 0.0036(13) 0.0001(13)
C159 0.0197(16) 0.0239(18) 0.0254(17) -0.0033(14) 0.0051(13) -0.0006(13)
C160 0.0228(17) 0.0246(18) 0.0260(17) -0.0046(14) 0.0096(14) -0.0010(14)
C161 0.0188(15) 0.0175(16) 0.0215(16) 0.0001(13) 0.0038(13) 0.0014(13)
C162 0.0167(15) 0.0186(16) 0.0208(15) 0.0019(13) 0.0043(12) -0.0002(13)
C163 0.0233(16) 0.0194(17) 0.0181(15) 0.0016(13) 0.0063(13) 0.0019(13)
C164 0.0187(16) 0.0256(18) 0.0211(16) -0.0102(14) 0.0057(13) -0.0072(13)
C165 0.0327(19) 0.0254(19) 0.0305(18) -0.0051(15) 0.0152(16) -0.0015(15)
C166 0.035(2) 0.029(2) 0.055(3) 0.0048(19) 0.019(2) 0.0083(17)
C167 0.035(2) 0.040(3) 0.087(4) -0.017(3) 0.026(2) 0.003(2)
C168 0.0290(19) 0.039(2) 0.0279(18) -0.0064(16) 0.0127(15) -0.0080(16)
C169 0.0203(16) 0.0179(16) 0.0192(15) -0.0006(13) 0.0048(13) 0.0010(13)
C170 0.0236(16) 0.0263(19) 0.0215(16) -0.0065(14) 0.0069(14) 0.0036(14)
C171 0.0184(16) 0.0263(19) 0.0210(16) -0.0025(14) 0.0030(13) 0.0019(14)
C172 0.0224(16) 0.0184(16) 0.0167(15) -0.0002(13) 0.0045(13) -0.0011(13)
C173 0.0239(16) 0.0148(16) 0.0219(16) -0.0015(12) 0.0121(13) -0.0011(13)
C174 0.0157(15) 0.0202(17) 0.0236(16) 0.0004(13) 0.0058(13) -0.0011(13)
C175 0.0139(14) 0.0174(16) 0.0218(15) -0.0035(13) 0.0046(12) -0.0019(12)
C176 0.0242(17) 0.0228(18) 0.0262(17) 0.0017(14) 0.0120(14) 0.0020(14)
C177 0.0288(18) 0.0229(19) 0.0351(19) 0.0043(15) 0.0130(16) -0.0007(15)
C178 0.0232(17) 0.0193(18) 0.039(2) -0.0066(15) 0.0111(15) 0.0008(14)
C179 0.0312(18) 0.0247(19) 0.0287(18) -0.0032(14) 0.0162(15) -0.0047(15)
C180 0.0258(17) 0.0192(17) 0.0204(16) -0.0031(13) 0.0095(14) -0.0037(14)
S1 0.0276(9) 0.0423(10) 0.076(2) 0.0065(9) 0.0105(12) -0.0019(7)
O13 0.055(6) 0.025(4) 0.128(10) -0.017(4) 0.052(7) -0.010(3)
C181 0.031(4) 0.034(4) 0.034(7) -0.001(6) 0.008(5) 0.000(4)
C182 0.090(5) 0.021(5) 0.109(5) -0.004(5) 0.062(4) 0.001(5)
S1' 0.032(3) 0.024(2) 0.019(3) 0.0083(15) 0.004(2) 0.0033(16)
O13' 0.046(14) 0.031(11) 0.077(15) 0.034(9) 0.022(11) -0.005(7)
C081 0.031(4) 0.034(4) 0.034(7) -0.001(6) 0.008(5) 0.000(4)
C082 0.090(5) 0.021(5) 0.109(5) -0.004(5) 0.062(4) 0.001(5)
S2 0.0342(5) 0.0413(6) 0.0419(6) 0.0061(5) 0.0154(4) 0.0008(4)
O14 0.072(2) 0.050(2) 0.0414(17) -0.0021(15) 0.0242(16) 0.0118(17)
C183 0.087(4) 0.057(4) 0.063(3) 0.017(3) 0.014(3) 0.011(3)
C184 0.107(5) 0.075(4) 0.086(4) -0.038(3) 0.068(4) -0.043(4)
S3 0.0248(7) 0.0297(9) 0.0331(8) 0.0075(6) 0.0142(5) 0.0050(5)
O15 0.0436(19) 0.059(2) 0.033(2) 0.0017(16) 0.0137(16) -0.0044(16)
C185 0.032(3) 0.042(3) 0.042(3) -0.002(2) 0.020(2) -0.002(2)
C186 0.033(3) 0.025(3) 0.028(2) 0.0095(18) 0.0124(18) -0.0001(17)
S3' 0.049(2) 0.048(2) 0.045(2) -0.0002(13) 0.0227(14) -0.0026(12)
O15' 0.046(4) 0.045(4) 0.048(4) 0.005(3) 0.017(3) 0.000(3)
C085 0.055(12) 0.057(12) 0.058(12) -0.001(3) 0.026(6) 0.000(3)
C086 0.11(2) 0.11(2) 0.11(2) 0.000(3) 0.047(9) 0.000(3)
S4 0.0280(5) 0.0304(5) 0.0427(5) 0.0027(4) 0.0161(4) 0.0024(4)
O16 0.0527(17) 0.0314(15) 0.0412(15) -0.0049(13) 0.0185(14) 0.0034(13)
C187 0.045(3) 0.044(3) 0.058(3) 0.013(2) 0.010(2) 0.004(2)
C188 0.041(2) 0.045(3) 0.045(2) -0.012(2) 0.0138(19) 0.009(2)
S5 0.0255(4) 0.0302(5) 0.0306(5) -0.0009(4) 0.0051(4) -0.0024(4)
O17 0.0394(16) 0.061(2) 0.0554(18) 0.0261(16) 0.0251(14) 0.0054(15)
C189 0.029(2) 0.044(3) 0.043(2) -0.0023(19) 0.0085(17) 0.0025(18)
C190 0.040(2) 0.033(2) 0.0322(19) -0.0005(16) 0.0199(17) -0.0023(17)
S6 0.0578(12) 0.0305(10) 0.152(2) 0.0053(11) 0.0591(14) 0.0060(8)
O18 0.118(8) 0.219(13) 0.157(7) -0.137(9) 0.116(7) -0.115(8)
C191 0.049(3) 0.057(3) 0.055(5) -0.022(3) 0.023(2) -0.012(2)
C192 0.098(7) 0.068(6) 0.111(8) -0.010(6) 0.063(7) -0.014(5)
S6' 0.066(3) 0.038(2) 0.046(2) -0.0023(16) 0.0326(19) -0.0029(18)
O18' 0.118(8) 0.219(13) 0.157(7) -0.137(9) 0.116(7) -0.115(8)
C091 0.049(3) 0.057(3) 0.055(5) -0.022(3) 0.023(2) -0.012(2)
C092 0.085(12) 0.053(10) 0.039(8) 0.010(7) 0.045(8) -0.004(9)
S7 0.075(5) 0.038(3) 0.121(7) 0.022(4) 0.080(5) 0.017(3)
O19 0.078(9) 0.054(7) 0.133(14) 0.018(7) 0.073(10) 0.031(6)
C193 0.083(14) 0.062(11) 0.055(9) 0.011(8) 0.024(10) -0.009(10)
C194 0.17(2) 0.123(18) 0.111(18) 0.051(15) 0.082(15) 0.042(16)
S7' 0.090(4) 0.0321(14) 0.111(4) 0.011(2) 0.082(4) 0.0073(19)
O19' 0.100(8) 0.061(5) 0.151(11) -0.006(5) 0.098(8) 0.016(5)
C093 0.099(12) 0.048(9) 0.155(17) 0.042(10) 0.023(11) 0.010(9)
C094 0.155(13) 0.114(13) 0.130(12) -0.007(10) 0.115(11) 0.003(10)
S8 0.0330(5) 0.0414(6) 0.0564(6) -0.0096(5) 0.0233(5) 0.0003(4)
O20 0.064(2) 0.0408(18) 0.060(2) -0.0098(15) 0.0338(17) 0.0042(15)
C195 0.046(3) 0.048(3) 0.071(3) -0.004(2) 0.028(2) 0.008(2)
C196 0.067(3) 0.059(3) 0.064(3) -0.004(3) 0.038(3) 0.014(3)
S9 0.0335(5) 0.0380(6) 0.0357(5) -0.0047(4) 0.0127(4) -0.0101(4)
O21 0.0438(17) 0.065(2) 0.0480(17) -0.0013(16) 0.0274(14) -0.0054(16)
C197 0.052(3) 0.060(3) 0.047(3) 0.001(3) 0.022(2) 0.009(3)
H19V 0.02(3) 0.09(5) 0.07(4) 0.02(4) -0.03(3) -0.02(3)
C198 0.060(3) 0.040(3) 0.052(3) -0.010(2) 0.030(2) -0.017(2)
H19Y 0.13(6) 0.08(5) 0.09(5) -0.02(4) 0.08(5) -0.07(4)
O22 0.049(4) 0.043(4) 0.051(4) -0.002(3) 0.023(3) -0.007(3)

loop_
_atom_type_symbol
_atom_type_description
_atom_type_scat_dispersion_real
_atom_type_scat_dispersion_imag
_atom_type_scat_source
C C 0.0033 0.0016 'International Tables Vol C Tables 4.2.6.8 and 6.1.1.4'
H H 0.0000 0.0000 'International Tables Vol C Tables 4.2.6.8 and 6.1.1.4'
N N 0.0061 0.0033 'International Tables Vol C Tables 4.2.6.8 and 6.1.1.4'
O O 0.0106 0.0060 'International Tables Vol C Tables 4.2.6.8 and 6.1.1.4'
S S 0.1246 0.1234 'International Tables Vol C Tables 4.2.6.8 and 6.1.1.4'

loop_
_geom_angle_atom_site_label_1
_geom_angle_atom_site_label_2
_geom_angle_atom_site_label_3
_geom_angle
C13 O1 C14 118.7(3)
C25 O2 C23 117.1(3)
C43 O3 C44 116.6(3)
C55 O4 C53 116.6(3)
C74 O5 C73 118.0(2)
C85 O6 C81 117.6(3)
C104 O7 C103 119.8(3)
C115 O8 C113 117.7(2)
C134 O9 C133 117.2(3)
C143 O10 C145 115.8(3)
C164 O11 C163 118.8(2)
C175 O12 C173 122.2(2)
C90 N1 C1 117.3(3)
C7 N2 C6 116.2(3)
C17 N3 C18 117.6(4)
C28 N4 C29 116.2(4)
C30 N5 C31 116.8(3)
C37 N6 C36 117.9(3)
C47 C46 H46 120.5
C47 C46 C48 119.0(4)
C48 C46 H46 120.5
C59 N8 C58 117.9(4)
C60 N9 C61 117.0(3)
C67 N10 C66 116.8(3)
C77 N11 C78 117.3(4)
C88 N12 C89 115.8(4)
C180 N13 C91 118.1(3)
C97 N14 C96 115.5(3)
C108 N15 C107 117.3(4)
C118 N16 C119 117.2(3)
C120 N17 C121 118.3(3)
C127 N18 C126 117.1(3)
C137 N19 C138 117.2(4)
C149 N20 C148 117.4(4)
C150 N21 C151 116.8(3)
C157 N22 C156 117.5(3)
C168 N23 C167 117.2(4)
C178 N24 C179 117.0(3)
N1 C1 H1 109.7
N1 C1 C2 109.9(3)
N1 C1 C6 107.9(3)
C2 C1 H1 109.7
C2 C1 C6 110.0(3)
C6 C1 H1 109.7
C1 C2 H2A 109.3
C1 C2 H2B 109.3
H2A C2 H2B 108.0
C3 C2 C1 111.6(3)
C3 C2 H2A 109.3
C3 C2 H2B 109.3
C2 C3 H3A 109.4
C2 C3 H3B 109.4
H3A C3 H3B 108.0
C4 C3 C2 111.2(3)
C4 C3 H3A 109.4
C4 C3 H3B 109.4
C3 C4 H4A 109.4
C3 C4 H4B 109.4
C3 C4 C5 111.0(3)
H4A C4 H4B 108.0
C5 C4 H4A 109.4
C5 C4 H4B 109.4
C4 C5 H5A 109.4
C4 C5 H5B 109.4
C4 C5 C6 111.0(3)
H5A C5 H5B 108.0
C6 C5 H5A 109.4
C6 C5 H5B 109.4
N2 C6 C1 109.1(3)
N2 C6 C5 109.7(3)
N2 C6 H6 109.0
C1 C6 H6 109.0
C5 C6 C1 110.9(3)
C5 C6 H6 109.0
N2 C7 H7 119.0
N2 C7 C8 122.1(3)
C8 C7 H7 119.0
C9 C8 C7 121.5(3)
C13 C8 C7 120.8(3)
C13 C8 C9 117.7(3)
C8 C9 H9 119.7
C10 C9 C8 120.6(3)
C10 C9 H9 119.7
C9 C10 H10 119.6
C9 C10 C11 120.8(3)
C11 C10 H10 119.6
C10 C11 C19 120.6(3)
C12 C11 C10 118.9(3)
C12 C11 C19 120.5(3)
C11 C12 H12 120.3
C13 C12 C11 119.3(3)
C13 C12 H12 120.3
C8 C13 O1 118.1(3)
C12 C13 O1 119.4(3)
C12 C13 C8 122.3(3)
C15 C14 O1 116.9(3)
C18 C14 O1 122.9(3)
C18 C14 C15 120.1(4)
C14 C15 H15 119.8
C16 C15 C14 120.3(4)
C16 C15 H15 119.8
C15 C16 H16 120.8
C17 C16 C15 118.4(4)
C17 C16 H16 120.8
N3 C17 H17 118.0
C16 C17 N3 124.0(4)
C16 C17 H17 118.0
N3 C18 H18 120.2
C14 C18 N3 119.6(4)
C14 C18 H18 120.2
C20 C19 C11 120.4(3)
C24 C19 C11 120.6(3)
C24 C19 C20 118.9(3)
C19 C20 H20 119.7
C21 C20 C19 120.7(3)
C21 C20 H20 119.7
C20 C21 H21 119.5
C20 C21 C22 121.0(3)
C22 C21 H21 119.5
C21 C22 C30 122.0(3)
C23 C22 C21 117.6(3)
C23 C22 C30 120.4(3)
C22 C23 O2 117.3(3)
C22 C23 C24 122.5(3)
C24 C23 O2 120.1(3)
C19 C24 H24 120.3
C23 C24 C19 119.3(3)
C23 C24 H24 120.3
C26 C25 O2 119.2(4)
C29 C25 O2 120.8(3)
C29 C25 C26 119.8(4)
C25 C26 H26 121.0
C27 C26 C25 118.0(5)
C27 C26 H26 121.0
C26 C27 H27 120.7
C26 C27 C28 118.6(4)
C28 C27 H27 120.7
N4 C28 C27 124.1(4)
N4 C28 H28 117.9
C27 C28 H28 117.9
N4 C29 C25 123.3(4)
N4 C29 H29 118.3
C25 C29 H29 118.3
N5 C30 C22 123.0(3)
N5 C30 H30 118.5
C22 C30 H30 118.5
N5 C31 H31 108.9
N5 C31 C32 110.0(3)
N5 C31 C36 109.1(3)
C32 C31 H31 108.9
C32 C31 C36 111.1(3)
C36 C31 H31 108.9
C31 C32 H32A 109.5
C31 C32 H32B 109.5
C31 C32 C33 110.8(3)
H32A C32 H32B 108.1
C33 C32 H32A 109.5
C33 C32 H32B 109.5
C32 C33 H33A 109.4
C32 C33 H33B 109.4
H33A C33 H33B 108.0
C34 C33 C32 111.3(3)
C34 C33 H33A 109.4
C34 C33 H33B 109.4
C33 C34 H34A 109.3
C33 C34 H34B 109.3
C33 C34 C35 111.4(3)
H34A C34 H34B 108.0
C35 C34 H34A 109.3
C35 C34 H34B 109.3
C34 C35 H35A 109.2
C34 C35 H35B 109.2
C34 C35 C36 112.0(3)
H35A C35 H35B 107.9
C36 C35 H35A 109.2
C36 C35 H35B 109.2
N6 C36 C31 108.1(3)
N6 C36 C35 110.0(3)
N6 C36 H36 109.6
C31 C36 H36 109.6
C35 C36 C31 109.9(3)
C35 C36 H36 109.6
N6 C37 H37 119.4
N6 C37 C38 121.2(3)
C38 C37 H37 119.4
C39 C38 C37 120.3(3)
C43 C38 C37 122.3(3)
C43 C38 C39 117.4(3)
C38 C39 H39 119.2
C40 C39 C38 121.5(3)
C40 C39 H39 119.2
C39 C40 H40 119.7
C39 C40 C41 120.6(3)
C41 C40 H40 119.7
C40 C41 C49 120.4(3)
C42 C41 C40 118.6(3)
C42 C41 C49 121.0(3)
C41 C42 H42 119.8
C41 C42 C43 120.3(3)
C43 C42 H42 119.8
O3 C43 C38 117.0(3)
O3 C43 C42 121.3(3)
C38 C43 C42 121.6(3)
C45 C44 O3 119.8(3)
C45 C44 C48 120.0(3)
C48 C44 O3 120.1(3)
C44 C45 H45 118.4
N7 C45 C44 123.2(4)
N7 C45 H45 118.4
C45 N7 C47 117.0(4)
C46 C47 H47 118.2
N7 C47 C46 123.6(4)
N7 C47 H47 118.2
C46 C48 H48 121.4
C44 C48 C46 117.1(3)
C44 C48 H48 121.4
C50 C49 C41 121.5(3)
C54 C49 C41 119.8(3)
C54 C49 C50 118.7(3)
C49 C50 H50 119.6
C51 C50 C49 120.8(3)
C51 C50 H50 119.6
C50 C51 H51 119.3
C50 C51 C52 121.3(3)
C52 C51 H51 119.3
C51 C52 C60 122.1(3)
C53 C52 C51 116.4(3)
C53 C52 C60 121.4(3)
C52 C53 O4 118.7(3)
C54 C53 O4 118.3(3)
C54 C53 C52 123.0(3)
C49 C54 H54 120.2
C53 C54 C49 119.7(3)
C53 C54 H54 120.2
C56 C55 O4 115.5(3)
C59 C55 O4 124.5(3)
C59 C55 C56 120.0(4)
C55 C56 H56 118.5
C57 C56 C55 122.9(4)
C57 C56 H56 118.5
C56 C57 H57 121.1
C58 C57 C56 117.8(4)
C58 C57 H57 121.1
N8 C58 H58 118.1
C57 C58 N8 123.9(4)
C57 C58 H58 118.1
N8 C59 H59 121.2
C55 C59 N8 117.5(4)
C55 C59 H59 121.2
N9 C60 C52 122.6(3)
N9 C60 H60 118.7
C52 C60 H60 118.7
N9 C61 H61 109.5
N9 C61 C62 110.3(3)
N9 C61 C66 108.1(3)
C62 C61 H61 109.5
C62 C61 C66 110.1(3)
C66 C61 H61 109.5
C61 C62 H62A 109.5
C61 C62 H62B 109.5
H62A C62 H62B 108.1
C63 C62 C61 110.8(3)
C63 C62 H62A 109.5
C63 C62 H62B 109.5
C62 C63 H63A 109.3
C62 C63 H63B 109.3
H63A C63 H63B 108.0
C64 C63 C62 111.4(3)
C64 C63 H63A 109.3
C64 C63 H63B 109.3
C63 C64 H64A 109.5
C63 C64 H64B 109.5
H64A C64 H64B 108.0
C65 C64 C63 110.9(3)
C65 C64 H64A 109.5
C65 C64 H64B 109.5
C64 C65 H65A 109.3
C64 C65 H65B 109.3
C64 C65 C66 111.6(3)
H65A C65 H65B 108.0
C66 C65 H65A 109.3
C66 C65 H65B 109.3
N10 C66 C61 108.5(3)
N10 C66 C65 109.3(3)
N10 C66 H66 109.6
C61 C66 H66 109.6
C65 C66 C61 110.1(3)
C65 C66 H66 109.6
N10 C67 H67 119.4
N10 C67 C68 121.2(3)
C68 C67 H67 119.4
C69 C68 C67 122.2(3)
C73 C68 C67 121.0(3)
C73 C68 C69 116.9(3)
C68 C69 H69 119.2
C70 C69 C68 121.6(3)
C70 C69 H69 119.2
C69 C70 H70 119.7
C69 C70 C71 120.7(3)
C71 C70 H70 119.7
C70 C71 C79 121.7(3)
C72 C71 C70 118.1(3)
C72 C71 C79 120.2(3)
C71 C72 H72 119.8
C73 C72 C71 120.3(3)
C73 C72 H72 119.8
C68 C73 O5 118.1(3)
C72 C73 O5 119.4(3)
C72 C73 C68 122.4(3)
O5 C74 C78 116.1(3)
C75 C74 O5 123.7(3)
C75 C74 C78 120.1(3)
C74 C75 H75 121.5
C74 C75 C76 117.1(4)
C76 C75 H75 121.5
C75 C76 H76 120.5
C75 C76 C77 119.0(4)
C77 C76 H76 120.5
N11 C77 C76 123.9(4)
N11 C77 H77 118.0
C76 C77 H77 118.0
N11 C78 C74 122.5(4)
N11 C78 H78 118.8
C74 C78 H78 118.8
C80 C79 C71 120.3(3)
C80 C79 C84 118.5(3)
C84 C79 C71 121.2(3)
C79 C80 H80 120.0
C79 C80 C81 120.1(3)
C81 C80 H80 120.0
C80 C81 O6 121.0(3)
C82 C81 O6 117.0(3)
C82 C81 C80 121.8(3)
C81 C82 C83 117.5(3)
C81 C82 C90 120.9(3)
C83 C82 C90 121.6(3)
C82 C83 H83 119.2
C84 C83 C82 121.6(3)
C84 C83 H83 119.2
C79 C84 H84 119.7
C83 C84 C79 120.6(3)
C83 C84 H84 119.7
C86 C85 O6 122.3(3)
C86 C85 C89 119.4(3)
C89 C85 O6 118.2(3)
C85 C86 H86 121.5
C85 C86 C87 117.0(4)
C87 C86 H86 121.5
C86 C87 H87 121.1
C88 C87 C86 117.9(4)
C88 C87 H87 121.1
N12 C88 C87 125.4(4)
N12 C88 H88 117.3
C87 C88 H88 117.3
N12 C89 C85 124.5(4)
N12 C89 H89 117.8
C85 C89 H89 117.8
N1 C90 C82 122.0(3)
N1 C90 H90 119.0
C82 C90 H90 119.0
N13 C91 H91 109.3
N13 C91 C92 110.7(3)
N13 C91 C96 108.6(3)
C92 C91 H91 109.3
C92 C91 C96 109.7(3)
C96 C91 H91 109.3
C91 C92 H92A 109.5
C91 C92 H92B 109.5
H92A C92 H92B 108.1
C93 C92 C91 110.5(3)
C93 C92 H92A 109.5
C93 C92 H92B 109.5
C92 C93 H93A 109.4
C92 C93 H93B 109.4
H93A C93 H93B 108.0
C94 C93 C92 111.2(3)
C94 C93 H93A 109.4
C94 C93 H93B 109.4
C93 C94 H94A 109.4
C93 C94 H94B 109.4
C93 C94 C95 111.3(3)
H94A C94 H94B 108.0
C95 C94 H94A 109.4
C95 C94 H94B 109.4
C94 C95 H95A 109.5
C94 C95 H95B 109.5
C94 C95 C96 110.6(3)
H95A C95 H95B 108.1
C96 C95 H95A 109.5
C96 C95 H95B 109.5
N14 C96 C91 109.2(3)
N14 C96 C95 110.8(3)
N14 C96 H96 109.0
C91 C96 H96 109.0
C95 C96 C91 109.8(3)
C95 C96 H96 109.0
N14 C97 H97 118.7
N14 C97 C98 122.5(3)
C98 C97 H97 118.7
C99 C98 C97 121.8(3)
C99 C98 C103 117.6(3)
C103 C98 C97 120.6(3)
C98 C99 H99 119.4
C100 C99 C98 121.3(3)
C100 C99 H99 119.4
C99 C100 H100 119.6
C99 C100 C101 120.9(3)
C101 C100 H100 119.6
C100 C101 C109 120.8(3)
C102 C101 C100 118.1(3)
C102 C101 C109 121.0(3)
C101 C102 H102 119.9
C103 C102 C101 120.3(3)
C103 C102 H102 119.9
C98 C103 O7 117.6(3)
C102 C103 O7 120.6(3)
C102 C103 C98 121.8(3)
O7 C104 C108 114.9(4)
C105 C104 O7 125.6(3)
C105 C104 C108 119.4(4)
C104 C105 H105 121.2
C104 C105 C106 117.6(4)
C106 C105 H105 121.2
C105 C106 H106 120.5
C107 C106 C105 119.0(4)
C107 C106 H106 120.5
N15 C107 C106 123.7(4)
N15 C107 H107 118.2
C106 C107 H107 118.2
N15 C108 C104 122.9(4)
N15 C108 H108 118.6
C104 C108 H108 118.6
C110 C109 C101 121.8(3)
C110 C109 C114 118.2(3)
C114 C109 C101 119.9(3)
C109 C110 H110 119.5
C111 C110 C109 121.1(3)
C111 C110 H110 119.5
C110 C111 H111 119.3
C110 C111 C112 121.3(3)
C112 C111 H111 119.3
C111 C112 C120 121.8(3)
C113 C112 C111 116.8(3)
C113 C112 C120 121.2(3)
C112 C113 O8 118.4(3)
C114 C113 O8 119.1(3)
C114 C113 C112 122.4(3)
C109 C114 H114 120.0
C113 C114 C109 120.0(3)
C113 C114 H114 120.0
O8 C115 C119 115.9(3)
C116 C115 O8 124.0(3)
C116 C115 C119 120.0(3)
C115 C116 H116 121.7
C115 C116 C117 116.7(3)
C117 C116 H116 121.7
C116 C117 H117 120.0
C118 C117 C116 120.0(4)
C118 C117 H117 120.0
N16 C118 C117 123.5(4)
N16 C118 H118 118.3
C117 C118 H118 118.3
N16 C119 C115 122.6(3)
N16 C119 H119 118.7
C115 C119 H119 118.7
N17 C120 C112 121.4(3)
N17 C120 H120 119.3
C112 C120 H120 119.3
N17 C121 H121 109.7
N17 C121 C122 108.7(3)
N17 C121 C126 108.7(3)
C122 C121 H121 109.7
C122 C121 C126 110.4(3)
C126 C121 H121 109.7
C121 C122 H12A 109.4
C121 C122 H12B 109.4
H12A C122 H12B 108.0
C123 C122 C121 111.1(3)
C123 C122 H12A 109.4
C123 C122 H12B 109.4
C122 C123 H12C 109.6
C122 C123 H12D 109.6
H12C C123 H12D 108.1
C124 C123 C122 110.3(3)
C124 C123 H12C 109.6
C124 C123 H12D 109.6
C123 C124 H12E 109.5
C123 C124 H12F 109.5
C123 C124 C125 110.8(3)
H12E C124 H12F 108.1
C125 C124 H12E 109.5
C125 C124 H12F 109.5
C124 C125 H12G 109.4
C124 C125 H12H 109.4
C124 C125 C126 111.4(3)
H12G C125 H12H 108.0
C126 C125 H12G 109.4
C126 C125 H12H 109.4
N18 C126 C121 107.8(3)
N18 C126 C125 110.8(3)
N18 C126 H126 109.2
C121 C126 H126 109.2
C125 C126 C121 110.7(3)
C125 C126 H126 109.2
N18 C127 H127 119.1
N18 C127 C128 121.9(3)
C128 C127 H127 119.1
C129 C128 C127 121.5(3)
C133 C128 C127 121.3(3)
C133 C128 C129 117.2(3)
C128 C129 H129 119.5
C130 C129 C128 121.0(3)
C130 C129 H129 119.5
C129 C130 H130 119.4
C129 C130 C131 121.3(3)
C131 C130 H130 119.4
C130 C131 C139 120.1(3)
C132 C131 C130 118.8(3)
C132 C131 C139 121.0(3)
C131 C132 H132 120.3
C131 C132 C133 119.4(3)
C133 C132 H132 120.3
O9 C133 C128 117.4(3)
O9 C133 C132 120.1(3)
C132 C133 C128 122.3(3)
C135 C134 O9 116.8(3)
C138 C134 O9 122.0(3)
C138 C134 C135 120.9(3)
C134 C135 H135 120.3
C136 C135 C134 119.3(3)
C136 C135 H135 120.3
C135 C136 H136 120.8
C137 C136 C135 118.3(4)
C137 C136 H136 120.8
N19 C137 C136 124.4(4)
N19 C137 H137 117.8
C136 C137 H137 117.8
N19 C138 H138 120.1
C134 C138 N19 119.8(3)
C134 C138 H138 120.1
C140 C139 C131 121.9(3)
C144 C139 C131 119.4(3)
C144 C139 C140 118.7(3)
C139 C140 H140 119.6
C141 C140 C139 120.8(3)
C141 C140 H140 119.6
C140 C141 H141 119.5
C140 C141 C142 121.0(3)
C142 C141 H141 119.5
C141 C142 C143 117.6(3)
C141 C142 C150 122.6(3)
C143 C142 C150 119.7(3)
O10 C143 C142 118.0(3)
C144 C143 O10 119.7(3)
C144 C143 C142 122.2(3)
C139 C144 H144 120.2
C143 C144 C139 119.7(3)
C143 C144 H144 120.2
C146 C145 O10 117.1(3)
C149 C145 O10 122.9(3)
C149 C145 C146 119.9(4)
C145 C146 H146 118.6
C147 C146 C145 122.9(4)
C147 C146 H146 118.6
C146 C147 H147 121.3
C146 C147 C148 117.4(4)
C148 C147 H147 121.3
N20 C148 H148 118.3
C147 C148 N20 123.4(4)
C147 C148 H148 118.3
N20 C149 H149 120.6
C145 C149 N20 118.8(4)
C145 C149 H149 120.6
N21 C150 C142 122.9(3)
N21 C150 H150 118.5
C142 C150 H150 118.5
N21 C151 H151 109.5
N21 C151 C152 109.6(3)
N21 C151 C156 109.0(3)
C152 C151 H151 109.5
C152 C151 C156 109.8(3)
C156 C151 H151 109.5
C151 C152 H15A 109.3
C151 C152 H15B 109.3
H15A C152 H15B 108.0
C153 C152 C151 111.5(3)
C153 C152 H15A 109.3
C153 C152 H15B 109.3
C152 C153 H15C 109.3
C152 C153 H15D 109.3
H15C C153 H15D 108.0
C154 C153 C152 111.4(3)
C154 C153 H15C 109.3
C154 C153 H15D 109.3
C153 C154 H15E 109.7
C153 C154 H15F 109.7
C153 C154 C155 109.7(3)
H15E C154 H15F 108.2
C155 C154 H15E 109.7
C155 C154 H15F 109.7
C154 C155 H15G 109.3
C154 C155 H15H 109.3
C154 C155 C156 111.8(3)
H15G C155 H15H 107.9
C156 C155 H15G 109.3
C156 C155 H15H 109.3
N22 C156 C151 110.8(3)
N22 C156 C155 108.1(3)
N22 C156 H156 109.3
C151 C156 H156 109.3
C155 C156 C151 109.9(3)
C155 C156 H156 109.3
N22 C157 H157 119.4
N22 C157 C158 121.2(3)
C158 C157 H157 119.4
C159 C158 C157 120.2(3)
C163 C158 C157 122.6(3)
C163 C158 C159 117.1(3)
C158 C159 H159 119.5
C160 C159 C158 121.0(3)
C160 C159 H159 119.5
C159 C160 H160 119.6
C159 C160 C161 120.8(3)
C161 C160 H160 119.6
C160 C161 C169 120.1(3)
C162 C161 C160 118.4(3)
C162 C161 C169 121.5(3)
C161 C162 H162 120.0
C163 C162 C161 120.0(3)
C163 C162 H162 120.0
C158 C163 O11 117.0(3)
C162 C163 O11 120.0(3)
C162 C163 C158 122.7(3)
O11 C164 C168 115.7(3)
C165 C164 O11 124.9(3)
C165 C164 C168 119.3(3)
C164 C165 H165 120.5
C166 C165 C164 119.1(4)
C166 C165 H165 120.5
C165 C166 H166 120.4
C165 C166 C167 119.1(4)
C167 C166 H166 120.4
N23 C167 C166 123.0(4)
N23 C167 H167 118.5
C166 C167 H167 118.5
N23 C168 C164 122.3(4)
N23 C168 H168 118.8
C164 C168 H168 118.8
C170 C169 C161 121.1(3)
C170 C169 C174 117.6(3)
C174 C169 C161 121.2(3)
C169 C170 H170 119.4
C171 C170 C169 121.1(3)
C171 C170 H170 119.4
C170 C171 H171 119.1
C170 C171 C172 121.7(3)
C172 C171 H171 119.1
C171 C172 C173 116.7(3)
C171 C172 C180 121.3(3)
C173 C172 C180 121.9(3)
O12 C173 C172 119.7(3)
C174 C173 O12 117.4(3)
C174 C173 C172 122.2(3)
C169 C174 H174 119.7
C173 C174 C169 120.6(3)
C173 C174 H174 119.7
C176 C175 O12 125.0(3)
C176 C175 C179 120.3(3)
C179 C175 O12 114.6(3)
C175 C176 H176 121.7
C175 C176 C177 116.5(3)
C177 C176 H176 121.7
C176 C177 H177 119.8
C176 C177 C178 120.4(3)
C178 C177 H177 119.8
N24 C178 C177 122.7(3)
N24 C178 H178 118.7
C177 C178 H178 118.7
N24 C179 C175 123.1(3)
N24 C179 H179 118.5
C175 C179 H179 118.5
N13 C180 C172 120.6(3)
N13 C180 H180 119.7
C172 C180 H180 119.7
O13 S1 C181 106.6(10)
O13 S1 C182 104.0(6)
C182 S1 C181 96.3(8)
S1 C181 H18A 109.5
S1 C181 H18B 109.5
S1 C181 H18C 109.5
H18A C181 H18B 109.5
H18A C181 H18C 109.5
H18B C181 H18C 109.5
S1 C182 H18D 109.5
S1 C182 H18E 109.5
S1 C182 H18F 109.5
H18D C182 H18E 109.5
H18D C182 H18F 109.5
H18E C182 H18F 109.5
O13' S1' C081 107(4)
O13' S1' C082 140(2)
C082 S1' C081 112(3)
S1' C081 H08A 109.5
S1' C081 H08B 109.5
S1' C081 H08C 109.5
H08A C081 H08B 109.5
H08A C081 H08C 109.5
H08B C081 H08C 109.5
S1' C082 H08D 109.5
S1' C082 H08E 109.5
S1' C082 H08F 109.5
H08D C082 H08E 109.5
H08D C082 H08F 109.5
H08E C082 H08F 109.5
O14 S2 C183 108.5(3)
O14 S2 C184 105.7(2)
C184 S2 C183 96.3(4)
S2 C183 H18G 109.5
S2 C183 H18H 109.5
S2 C183 H18I 109.5
H18G C183 H18H 109.5
H18G C183 H18I 109.5
H18H C183 H18I 109.5
S2 C184 H18J 109.5
S2 C184 H18K 109.5
S2 C184 H18L 109.5
H18J C184 H18K 109.5
H18J C184 H18L 109.5
H18K C184 H18L 109.5
O15 S3 C185 103.9(4)
O15 S3 C186 104.1(4)
C185 S3 C186 97.0(4)
S3 C185 H18M 109.5
S3 C185 H18N 109.5
S3 C185 H18O 109.5
H18M C185 H18N 109.5
H18M C185 H18O 109.5
H18N C185 H18O 109.5
S3 C186 H18P 109.5
S3 C186 H18Q 109.5
S3 C186 H18R 109.5
H18P C186 H18Q 109.5
H18P C186 H18R 109.5
H18Q C186 H18R 109.5
O15' S3' C085 98.4(13)
O15' S3' C086 103(2)
C086 S3' C085 96(2)
S3' C085 H08G 109.5
S3' C085 H08H 109.5
S3' C085 H08I 109.5
H08G C085 H08H 109.5
H08G C085 H08I 109.5
H08H C085 H08I 109.5
S3' C086 H08J 109.5
S3' C086 H08K 109.5
S3' C086 H08L 109.5
H08J C086 H08K 109.5
H08J C086 H08L 109.5
H08K C086 H08L 109.5
O16 S4 C187 106.0(2)
O16 S4 C188 106.2(2)
C188 S4 C187 97.4(2)
S4 C187 H18S 109.5
S4 C187 H18T 109.5
S4 C187 H18U 109.5
H18S C187 H18T 109.5
H18S C187 H18U 109.5
H18T C187 H18U 109.5
S4 C188 H18V 109.5
S4 C188 H18W 109.5
S4 C188 H18X 109.5
H18V C188 H18W 109.5
H18V C188 H18X 109.5
H18W C188 H18X 109.5
O17 S5 C189 105.72(19)
O17 S5 C190 107.30(19)
C190 S5 C189 96.6(2)
S5 C189 H18Y 109.5
S5 C189 H 109.5
S5 C189 HA 109.5
H18Y C189 H 109.5
H18Y C189 HA 109.5
H C189 HA 109.5
S5 C190 H19A 109.5
S5 C190 H19B 109.5
S5 C190 H19C 109.5
H19A C190 H19B 109.5
H19A C190 H19C 109.5
H19B C190 H19C 109.5
O18 S6 C191 103.5(13)
O18 S6 C192 98.5(6)
C192 S6 C191 98.1(10)
S6 C191 H19D 109.5
S6 C191 H19E 109.5
S6 C191 H19F 109.5
H19D C191 H19E 109.5
H19D C191 H19F 109.5
H19E C191 H19F 109.5
S6 C192 H19G 109.5
S6 C192 H19H 109.5
S6 C192 H19I 109.5
H19G C192 H19H 109.5
H19G C192 H19I 109.5
H19H C192 H19I 109.5
O18' S6' C091 116(3)
O18' S6' C092 104.3(19)
C091 S6' C092 99(3)
S6' C091 H09A 109.5
S6' C091 H09B 109.5
S6' C091 H09C 109.5
H09A C091 H09B 109.5
H09A C091 H09C 109.5
H09B C091 H09C 109.5
S6' C092 H09D 109.5
S6' C092 H09E 109.5
S6' C092 H09F 109.5
H09D C092 H09E 109.5
H09D C092 H09F 109.5
H09E C092 H09F 109.5
O19 S7 C193 101.9(13)
O19 S7 C194 107.6(13)
C193 S7 C194 106.5(13)
S7 C193 H19J 109.5
S7 C193 H19K 109.5
S7 C193 H19L 109.5
H19J C193 H19K 109.5
H19J C193 H19L 109.5
H19K C193 H19L 109.5
S7 C194 H19M 109.5
S7 C194 H19N 109.5
S7 C194 H19O 109.5
H19M C194 H19N 109.5
H19M C194 H19O 109.5
H19N C194 H19O 109.5
O19' S7' C093 108.5(10)
O19' S7' C094 106.9(8)
C094 S7' C093 87.9(12)
S7' C093 H09G 109.5
S7' C093 H09H 109.5
S7' C093 H09I 109.5
H09G C093 H09H 109.5
H09G C093 H09I 109.5
H09H C093 H09I 109.5
S7' C094 H09J 109.5
S7' C094 H09K 109.5
S7' C094 H09L 109.5
H09J C094 H09K 109.5
H09J C094 H09L 109.5
H09K C094 H09L 109.5
O20 S8 C195 106.6(2)
O20 S8 C196 106.9(2)
C195 S8 C196 95.7(3)
S8 C195 H19P 109.5
S8 C195 H19Q 109.5
S8 C195 H19R 109.5
H19P C195 H19Q 109.5
H19P C195 H19R 109.5
H19Q C195 H19R 109.5
S8 C196 H19S 109.5
S8 C196 H19T 109.5
S8 C196 H19U 109.5
H19S C196 H19T 109.5
H19S C196 H19U 109.5
H19T C196 H19U 109.5
O21 S9 C197 105.7(2)
O21 S9 C198 107.0(2)
C197 S9 C198 97.7(3)
S9 C197 H19V 109.5
S9 C197 H19W 109.5
S9 C197 H19X 109.5
H19V C197 H19W 109.5
H19V C197 H19X 109.5
H19W C197 H19X 109.5
S9 C198 H19Y 109.5
S9 C198 HB 109.5
S9 C198 HC 109.5
H19Y C198 HB 109.5
H19Y C198 HC 109.5
HB C198 HC 109.5

loop_
_geom_bond_atom_site_label_1
_geom_bond_atom_site_label_2
_geom_bond_distance
O1 C13 1.393(4)
O1 C14 1.393(4)
O2 C23 1.398(4)
O2 C25 1.389(4)
O3 C43 1.392(4)
O3 C44 1.401(4)
O4 C53 1.396(4)
O4 C55 1.385(5)
O5 C73 1.405(4)
O5 C74 1.390(4)
O6 C81 1.395(4)
O6 C85 1.382(4)
O7 C103 1.395(4)
O7 C104 1.382(5)
O8 C113 1.396(4)
O8 C115 1.382(4)
O9 C133 1.394(4)
O9 C134 1.387(4)
O10 C143 1.391(4)
O10 C145 1.396(4)
O11 C163 1.402(4)
O11 C164 1.378(4)
O12 C173 1.398(4)
O12 C175 1.387(4)
N1 C1 1.461(4)
N1 C90 1.264(4)
N2 C6 1.464(4)
N2 C7 1.268(5)
N3 C17 1.353(6)
N3 C18 1.382(6)
N4 C28 1.333(7)
N4 C29 1.335(5)
N5 C30 1.267(5)
N5 C31 1.459(4)
N6 C36 1.458(4)
N6 C37 1.269(4)
C46 H46 0.9500
C46 C47 1.377(6)
C46 C48 1.394(5)
N8 C58 1.408(6)
N8 C59 1.390(6)
N9 C60 1.269(4)
N9 C61 1.464(4)
N10 C66 1.460(4)
N10 C67 1.269(4)
N11 C77 1.317(6)
N11 C78 1.345(5)
N12 C88 1.310(6)
N12 C89 1.327(5)
N13 C91 1.461(4)
N13 C180 1.263(4)
N14 C96 1.462(4)
N14 C97 1.267(4)
N15 C107 1.336(7)
N15 C108 1.335(6)
N16 C118 1.327(5)
N16 C119 1.332(5)
N17 C120 1.260(4)
N17 C121 1.461(4)
N18 C126 1.455(4)
N18 C127 1.258(5)
N19 C137 1.348(6)
N19 C138 1.381(6)
N20 C148 1.404(7)
N20 C149 1.382(6)
N21 C150 1.268(5)
N21 C151 1.464(4)
N22 C156 1.466(4)
N22 C157 1.266(4)
N23 C167 1.355(7)
N23 C168 1.338(6)
N24 C178 1.336(5)
N24 C179 1.336(5)
C1 H1 1.0000
C1 C2 1.527(4)
C1 C6 1.536(5)
C2 H2A 0.9900
C2 H2B 0.9900
C2 C3 1.526(5)
C3 H3A 0.9900
C3 H3B 0.9900
C3 C4 1.525(6)
C4 H4A 0.9900
C4 H4B 0.9900
C4 C5 1.527(5)
C5 H5A 0.9900
C5 H5B 0.9900
C5 C6 1.530(5)
C6 H6 1.0000
C7 H7 0.9500
C7 C8 1.473(4)
C8 C9 1.405(5)
C8 C13 1.388(5)
C9 H9 0.9500
C9 C10 1.379(5)
C10 H10 0.9500
C10 C11 1.401(5)
C11 C12 1.399(5)
C11 C19 1.491(4)
C12 H12 0.9500
C12 C13 1.384(5)
C14 C15 1.372(5)
C14 C18 1.370(5)
C15 H15 0.9500
C15 C16 1.356(6)
C16 H16 0.9500
C16 C17 1.337(7)
C17 H17 0.9500
C18 H18 0.9500
C19 C20 1.406(5)
C19 C24 1.394(5)
C20 H20 0.9500
C20 C21 1.378(5)
C21 H21 0.9500
C21 C22 1.401(5)
C22 C23 1.386(5)
C22 C30 1.480(4)
C23 C24 1.388(5)
C24 H24 0.9500
C25 C26 1.379(6)
C25 C29 1.375(6)
C26 H26 0.9500
C26 C27 1.368(7)
C27 H27 0.9500
C27 C28 1.393(8)
C28 H28 0.9500
C29 H29 0.9500
C30 H30 0.9500
C31 H31 1.0000
C31 C32 1.525(5)
C31 C36 1.536(5)
C32 H32A 0.9900
C32 H32B 0.9900
C32 C33 1.528(5)
C33 H33A 0.9900
C33 H33B 0.9900
C33 C34 1.517(5)
C34 H34A 0.9900
C34 H34B 0.9900
C34 C35 1.526(5)
C35 H35A 0.9900
C35 H35B 0.9900
C35 C36 1.528(5)
C36 H36 1.0000
C37 H37 0.9500
C37 C38 1.481(5)
C38 C39 1.398(5)
C38 C43 1.393(5)
C39 H39 0.9500
C39 C40 1.379(5)
C40 H40 0.9500
C40 C41 1.398(5)
C41 C42 1.388(5)
C41 C49 1.495(4)
C42 H42 0.9500
C42 C43 1.392(5)
C44 C45 1.374(5)
C44 C48 1.380(5)
C45 H45 0.9500
C45 N7 1.330(6)
N7 C47 1.337(6)
C47 H47 0.9500
C48 H48 0.9500
C49 C50 1.402(5)
C49 C54 1.387(5)
C50 H50 0.9500
C50 C51 1.378(5)
C51 H51 0.9500
C51 C52 1.409(5)
C52 C53 1.394(5)
C52 C60 1.477(4)
C53 C54 1.382(5)
C54 H54 0.9500
C55 C56 1.381(5)
C55 C59 1.374(6)
C56 H56 0.9500
C56 C57 1.326(6)
C57 H57 0.9500
C57 C58 1.305(7)
C58 H58 0.9500
C59 H59 0.9500
C60 H60 0.9500
C61 H61 1.0000
C61 C62 1.536(4)
C61 C66 1.544(4)
C62 H62A 0.9900
C62 H62B 0.9900
C62 C63 1.525(5)
C63 H63A 0.9900
C63 H63B 0.9900
C63 C64 1.525(5)
C64 H64A 0.9900
C64 H64B 0.9900
C64 C65 1.518(5)
C65 H65A 0.9900
C65 H65B 0.9900
C65 C66 1.537(4)
C66 H66 1.0000
C67 H67 0.9500
C67 C68 1.474(4)
C68 C69 1.403(5)
C68 C73 1.392(5)
C69 H69 0.9500
C69 C70 1.380(5)
C70 H70 0.9500
C70 C71 1.405(5)
C71 C72 1.394(5)
C71 C79 1.489(4)
C72 H72 0.9500
C72 C73 1.382(5)
C74 C75 1.381(5)
C74 C78 1.394(5)
C75 H75 0.9500
C75 C76 1.391(6)
C76 H76 0.9500
C76 C77 1.397(7)
C77 H77 0.9500
C78 H78 0.9500
C79 C80 1.392(5)
C79 C84 1.398(5)
C80 H80 0.9500
C80 C81 1.394(5)
C81 C82 1.386(5)
C82 C83 1.394(5)
C82 C90 1.479(4)
C83 H83 0.9500
C83 C84 1.380(5)
C84 H84 0.9500
C85 C86 1.371(5)
C85 C89 1.376(5)
C86 H86 0.9500
C86 C87 1.408(6)
C87 H87 0.9500
C87 C88 1.381(7)
C88 H88 0.9500
C89 H89 0.9500
C90 H90 0.9500
C91 H91 1.0000
C91 C92 1.533(4)
C91 C96 1.539(5)
C92 H92A 0.9900
C92 H92B 0.9900
C92 C93 1.531(4)
C93 H93A 0.9900
C93 H93B 0.9900
C93 C94 1.521(5)
C94 H94A 0.9900
C94 H94B 0.9900
C94 C95 1.524(5)
C95 H95A 0.9900
C95 H95B 0.9900
C95 C96 1.528(4)
C96 H96 1.0000
C97 H97 0.9500
C97 C98 1.479(5)
C98 C99 1.389(5)
C98 C103 1.393(5)
C99 H99 0.9500
C99 C100 1.383(5)
C100 H100 0.9500
C100 C101 1.400(5)
C101 C102 1.393(5)
C101 C109 1.491(4)
C102 H102 0.9500
C102 C103 1.386(5)
C104 C105 1.378(6)
C104 C108 1.399(5)
C105 H105 0.9500
C105 C106 1.400(6)
C106 H106 0.9500
C106 C107 1.381(6)
C107 H107 0.9500
C108 H108 0.9500
C109 C110 1.390(5)
C109 C114 1.398(5)
C110 H110 0.9500
C110 C111 1.387(5)
C111 H111 0.9500
C111 C112 1.396(5)
C112 C113 1.395(5)
C112 C120 1.476(4)
C113 C114 1.384(5)
C114 H114 0.9500
C115 C116 1.378(5)
C115 C119 1.394(5)
C116 H116 0.9500
C116 C117 1.382(6)
C117 H117 0.9500
C117 C118 1.378(6)
C118 H118 0.9500
C119 H119 0.9500
C120 H120 0.9500
C121 H121 1.0000
C121 C122 1.530(5)
C121 C126 1.534(5)
C122 H12A 0.9900
C122 H12B 0.9900
C122 C123 1.529(5)
C123 H12C 0.9900
C123 H12D 0.9900
C123 C124 1.523(5)
C124 H12E 0.9900
C124 H12F 0.9900
C124 C125 1.530(5)
C125 H12G 0.9900
C125 H12H 0.9900
C125 C126 1.533(5)
C126 H126 1.0000
C127 H127 0.9500
C127 C128 1.470(5)
C128 C129 1.404(5)
C128 C133 1.396(5)
C129 H129 0.9500
C129 C130 1.376(5)
C130 H130 0.9500
C130 C131 1.396(5)
C131 C132 1.393(5)
C131 C139 1.481(4)
C132 H132 0.9500
C132 C133 1.395(5)
C134 C135 1.376(5)
C134 C138 1.368(5)
C135 H135 0.9500
C135 C136 1.362(6)
C136 H136 0.9500
C136 C137 1.351(6)
C137 H137 0.9500
C138 H138 0.9500
C139 C140 1.402(5)
C139 C144 1.393(5)
C140 H140 0.9500
C140 C141 1.386(5)
C141 H141 0.9500
C141 C142 1.392(5)
C142 C143 1.397(5)
C142 C150 1.471(5)
C143 C144 1.385(5)
C144 H144 0.9500
C145 C146 1.379(5)
C145 C149 1.369(6)
C146 H146 0.9500
C146 C147 1.324(6)
C147 H147 0.9500
C147 C148 1.340(7)
C148 H148 0.9500
C149 H149 0.9500
C150 H150 0.9500
C151 H151 1.0000
C151 C152 1.532(5)
C151 C156 1.539(5)
C152 H15A 0.9900
C152 H15B 0.9900
C152 C153 1.521(5)
C153 H15C 0.9900
C153 H15D 0.9900
C153 C154 1.517(6)
C154 H15E 0.9900
C154 H15F 0.9900
C154 C155 1.526(5)
C155 H15G 0.9900
C155 H15H 0.9900
C155 C156 1.526(5)
C156 H156 1.0000
C157 H157 0.9500
C157 C158 1.470(4)
C158 C159 1.407(5)
C158 C163 1.387(5)
C159 H159 0.9500
C159 C160 1.383(5)
C160 H160 0.9500
C160 C161 1.405(5)
C161 C162 1.393(5)
C161 C169 1.485(4)
C162 H162 0.9500
C162 C163 1.383(5)
C164 C165 1.373(5)
C164 C168 1.391(5)
C165 H165 0.9500
C165 C166 1.362(5)
C166 H166 0.9500
C166 C167 1.376(7)
C167 H167 0.9500
C168 H168 0.9500
C169 C170 1.399(5)
C169 C174 1.400(5)
C170 H170 0.9500
C170 C171 1.384(5)
C171 H171 0.9500
C171 C172 1.395(5)
C172 C173 1.399(5)
C172 C180 1.479(4)
C173 C174 1.383(5)
C174 H174 0.9500
C175 C176 1.376(5)
C175 C179 1.378(5)
C176 H176 0.9500
C176 C177 1.380(5)
C177 H177 0.9500
C177 C178 1.383(5)
C178 H178 0.9500
C179 H179 0.9500
C180 H180 0.9500
S1 O13 1.493(7)
S1 C181 1.773(8)
S1 C182 1.748(8)
C181 H18A 0.9800
C181 H18B 0.9800
C181 H18C 0.9800
C182 H18D 0.9800
C182 H18E 0.9800
C182 H18F 0.9800
S1' O13' 1.493(14)
S1' C081 1.774(14)
S1' C082 1.739(13)
C081 H08A 0.9800
C081 H08B 0.9800
C081 H08C 0.9800
C082 H08D 0.9800
C082 H08E 0.9800
C082 H08F 0.9800
S2 O14 1.487(3)
S2 C183 1.762(6)
S2 C184 1.757(6)
C183 H18G 0.9800
C183 H18H 0.9800
C183 H18I 0.9800
C184 H18J 0.9800
C184 H18K 0.9800
C184 H18L 0.9800
S3 O15 1.499(5)
S3 C185 1.762(10)
S3 C186 1.797(8)
C185 H18M 0.9800
C185 H18N 0.9800
C185 H18O 0.9800
C186 H18P 0.9800
C186 H18Q 0.9800
C186 H18R 0.9800
S3' O15' 1.491(11)
S3' C085 2.02(4)
S3' C086 1.67(5)
C085 H08G 0.9800
C085 H08H 0.9800
C085 H08I 0.9800
C086 H08J 0.9800
C086 H08K 0.9800
C086 H08L 0.9800
S4 O16 1.490(3)
S4 C187 1.803(5)
S4 C188 1.770(4)
C187 H18S 0.9800
C187 H18T 0.9800
C187 H18U 0.9800
C188 H18V 0.9800
C188 H18W 0.9800
C188 H18X 0.9800
S5 O17 1.503(3)
S5 C189 1.783(4)
S5 C190 1.781(4)
C189 H18Y 0.9800
C189 H 0.9800
C189 HA 0.9800
C190 H19A 0.9800
C190 H19B 0.9800
C190 H19C 0.9800
S6 O18 1.519(12)
S6 C191 1.767(13)
S6 C192 1.735(9)
C191 H19D 0.9800
C191 H19E 0.9800
C191 H19F 0.9800
C192 H19G 0.9800
C192 H19H 0.9800
C192 H19I 0.9800
S6' O18' 1.44(2)
S6' C091 1.776(15)
S6' C092 1.793(10)
C091 H09A 0.9800
C091 H09B 0.9800
C091 H09C 0.9800
C092 H09D 0.9800
C092 H09E 0.9800
C092 H09F 0.9800
S7 O19 1.484(10)
S7 C193 1.774(13)
S7 C194 1.779(13)
C193 H19J 0.9800
C193 H19K 0.9800
C193 H19L 0.9800
C194 H19M 0.9800
C194 H19N 0.9800
C194 H19O 0.9800
S7' O19' 1.470(7)
S7' C093 1.777(12)
S7' C094 1.765(11)
C093 H09G 0.9800
C093 H09H 0.9800
C093 H09I 0.9800
C094 H09J 0.9800
C094 H09K 0.9800
C094 H09L 0.9800
S8 O20 1.503(3)
S8 C195 1.787(5)
S8 C196 1.795(6)
C195 H19P 0.9800
C195 H19Q 0.9800
C195 H19R 0.9800
C196 H19S 0.9800
C196 H19T 0.9800
C196 H19U 0.9800
S9 O21 1.500(3)
S9 C197 1.783(5)
S9 C198 1.786(5)
C197 H19V 0.9800
C197 H19W 0.9800
C197 H19X 0.9800
C198 H19Y 0.9800
C198 HB 0.9800
C198 HC 0.9800

loop_
_geom_torsion_atom_site_label_1
_geom_torsion_atom_site_label_2
_geom_torsion_atom_site_label_3
_geom_torsion_atom_site_label_4
_geom_torsion
O1 C14 C15 C16 176.6(4)
O1 C14 C18 N3 -176.6(3)
O2 C23 C24 C19 176.7(3)
O2 C25 C26 C27 -176.9(3)
O2 C25 C29 N4 176.8(4)
O3 C44 C45 N7 176.8(3)
O3 C44 C48 C46 -176.0(3)
O4 C53 C54 C49 177.7(3)
O4 C55 C56 C57 -178.5(3)
O4 C55 C59 N8 178.2(4)
O5 C74 C75 C76 177.3(3)
O5 C74 C78 N11 -176.8(3)
O6 C81 C82 C83 -177.3(3)
O6 C81 C82 C90 5.2(5)
O6 C85 C86 C87 177.7(3)
O6 C85 C89 N12 -177.6(3)
O7 C104 C105 C106 179.0(3)
O7 C104 C108 N15 -178.8(3)
O8 C113 C114 C109 -173.8(3)
O8 C115 C116 C117 -178.5(3)
O8 C115 C119 N16 177.7(3)
O9 C134 C135 C136 176.8(3)
O9 C134 C138 N19 -177.2(3)
O10 C143 C144 C139 178.1(3)
O10 C145 C146 C147 -176.5(3)
O10 C145 C149 N20 176.2(4)
O11 C164 C165 C166 -176.6(3)
O11 C164 C168 N23 177.1(3)
O12 C173 C174 C169 167.3(3)
O12 C175 C176 C177 -177.1(3)
O12 C175 C179 N24 177.7(3)
N1 C1 C2 C3 -175.0(3)
N1 C1 C6 N2 -62.6(3)
N1 C1 C6 C5 176.5(3)
N2 C7 C8 C9 15.9(5)
N2 C7 C8 C13 -163.0(3)
N5 C31 C32 C33 -178.1(3)
N5 C31 C36 N6 -62.0(3)
N5 C31 C36 C35 177.9(3)
N6 C37 C38 C39 -6.6(5)
N6 C37 C38 C43 172.3(3)
N9 C61 C62 C63 -176.5(3)
N9 C61 C66 N10 -63.0(3)
N9 C61 C66 C65 177.4(3)
N10 C67 C68 C69 4.1(5)
N10 C67 C68 C73 -176.0(3)
N13 C91 C92 C93 -177.9(3)
N13 C91 C96 N14 -58.0(3)
N13 C91 C96 C95 -179.6(3)
N14 C97 C98 C99 1.8(5)
N14 C97 C98 C103 179.6(3)
N17 C121 C122 C123 -176.5(3)
N17 C121 C126 N18 -63.7(3)
N17 C121 C126 C125 175.0(3)
N18 C127 C128 C129 10.6(5)
N18 C127 C128 C133 -170.8(3)
N21 C151 C152 C153 -176.1(3)
N21 C151 C156 N22 -64.1(3)
N21 C151 C156 C155 176.5(3)
N22 C157 C158 C159 -28.7(5)
N22 C157 C158 C163 154.2(3)
C1 N1 C90 C82 -175.0(3)
C1 C2 C3 C4 56.1(4)
C2 C1 C6 N2 177.6(3)
C2 C1 C6 C5 56.6(4)
C2 C3 C4 C5 -55.3(4)
C3 C4 C5 C6 55.8(5)
C4 C5 C6 N2 -177.3(3)
C4 C5 C6 C1 -56.8(4)
C6 N2 C7 C8 -177.6(3)
C6 C1 C2 C3 -56.4(4)
C7 N2 C6 C1 101.2(4)
C7 N2 C6 C5 -137.1(3)
C7 C8 C9 C10 -176.8(3)
C7 C8 C13 O1 -11.9(5)
C7 C8 C13 C12 173.3(3)
C8 C9 C10 C11 3.0(5)
C9 C8 C13 O1 169.2(3)
C9 C8 C13 C12 -5.6(5)
C9 C10 C11 C12 -4.7(5)
C9 C10 C11 C19 174.0(3)
C10 C11 C12 C13 1.3(5)
C10 C11 C19 C20 -139.4(3)
C10 C11 C19 C24 38.6(5)
C11 C12 C13 O1 -170.8(3)
C11 C12 C13 C8 3.9(5)
C11 C19 C20 C21 178.1(3)
C11 C19 C24 C23 -178.6(3)
C12 C11 C19 C20 39.2(5)
C12 C11 C19 C24 -142.8(3)
C13 O1 C14 C15 145.2(3)
C13 O1 C14 C18 -37.9(5)
C13 C8 C9 C10 2.1(5)
C14 O1 C13 C8 117.7(3)
C14 O1 C13 C12 -67.4(4)
C14 C15 C16 C17 0.6(7)
C15 C14 C18 N3 0.2(5)
C15 C16 C17 N3 -0.6(8)
C17 N3 C18 C14 -0.1(6)
C18 N3 C17 C16 0.3(7)
C18 C14 C15 C16 -0.4(6)
C19 C11 C12 C13 -177.4(3)
C19 C20 C21 C22 0.4(5)
C20 C19 C24 C23 -0.6(5)
C20 C21 C22 C23 -0.3(5)
C20 C21 C22 C30 177.7(3)
C21 C22 C23 O2 -176.3(3)
C21 C22 C23 C24 -0.3(5)
C21 C22 C30 N5 -2.1(5)
C22 C23 C24 C19 0.7(5)
C23 O2 C25 C26 -126.3(3)
C23 O2 C25 C29 58.2(4)
C23 C22 C30 N5 175.8(3)
C24 C19 C20 C21 0.0(5)
C25 O2 C23 C22 -138.1(3)
C25 O2 C23 C24 45.8(4)
C25 C26 C27 C28 0.3(6)
C26 C25 C29 N4 1.3(6)
C26 C27 C28 N4 0.9(7)
C28 N4 C29 C25 -0.1(6)
C29 N4 C28 C27 -1.0(7)
C29 C25 C26 C27 -1.3(5)
C30 N5 C31 C32 -128.7(3)
C30 N5 C31 C36 109.2(3)
C30 C22 C23 O2 5.7(5)
C30 C22 C23 C24 -178.3(3)
C31 N5 C30 C22 -176.1(3)
C31 C32 C33 C34 56.0(4)
C32 C31 C36 N6 176.6(3)
C32 C31 C36 C35 56.5(4)
C32 C33 C34 C35 -54.7(4)
C33 C34 C35 C36 55.0(4)
C34 C35 C36 N6 -174.3(3)
C34 C35 C36 C31 -55.4(4)
C36 N6 C37 C38 -176.8(3)
C36 C31 C32 C33 -57.2(4)
C37 N6 C36 C31 106.9(3)
C37 N6 C36 C35 -133.2(3)
C37 C38 C39 C40 178.4(3)
C37 C38 C43 O3 3.4(5)
C37 C38 C43 C42 -179.4(3)
C38 C39 C40 C41 0.3(5)
C39 C38 C43 O3 -177.6(3)
C39 C38 C43 C42 -0.4(5)
C39 C40 C41 C42 1.0(5)
C39 C40 C41 C49 179.5(3)
C40 C41 C42 C43 -2.0(5)
C40 C41 C49 C50 -142.6(4)
C40 C41 C49 C54 36.6(5)
C41 C42 C43 O3 178.8(3)
C41 C42 C43 C38 1.7(5)
C41 C49 C50 C51 177.6(3)
C41 C49 C54 C53 -178.8(3)
C42 C41 C49 C50 35.8(5)
C42 C41 C49 C54 -144.9(3)
C43 O3 C44 C45 72.6(4)
C43 O3 C44 C48 -111.3(4)
C43 C38 C39 C40 -0.6(5)
C44 O3 C43 C38 -143.7(3)
C44 O3 C43 C42 39.1(4)
C44 C45 N7 C47 -0.9(6)
C45 C44 C48 C46 0.1(5)
C45 N7 C47 C46 0.3(6)
C47 C46 C48 C44 -0.6(5)
C48 C46 C47 N7 0.4(6)
C48 C44 C45 N7 0.7(6)
C49 C41 C42 C43 179.6(3)
C49 C50 C51 C52 1.6(5)
C50 C49 C54 C53 0.4(5)
C50 C51 C52 C53 -0.2(5)
C50 C51 C52 C60 179.2(3)
C51 C52 C53 O4 -177.8(3)
C51 C52 C53 C54 -1.1(5)
C51 C52 C60 N9 11.6(5)
C52 C53 C54 C49 1.0(5)
C53 O4 C55 C56 -163.7(3)
C53 O4 C55 C59 18.4(5)
C53 C52 C60 N9 -169.1(3)
C54 C49 C50 C51 -1.6(5)
C55 O4 C53 C52 -108.1(4)
C55 O4 C53 C54 75.0(4)
C55 C56 C57 C58 0.7(6)
C56 C55 C59 N8 0.4(6)
C56 C57 C58 N8 -0.9(7)
C58 N8 C59 C55 -0.5(6)
C59 N8 C58 C57 0.8(7)
C59 C55 C56 C57 -0.5(6)
C60 N9 C61 C62 -129.8(3)
C60 N9 C61 C66 109.9(3)
C60 C52 C53 O4 2.8(5)
C60 C52 C53 C54 179.5(3)
C61 N9 C60 C52 -176.7(3)
C61 C62 C63 C64 56.8(4)
C62 C61 C66 N10 176.5(3)
C62 C61 C66 C65 56.9(4)
C62 C63 C64 C65 -55.8(4)
C63 C64 C65 C66 55.9(4)
C64 C65 C66 N10 -175.8(3)
C64 C65 C66 C61 -56.7(4)
C66 N10 C67 C68 -178.5(3)
C66 C61 C62 C63 -57.3(4)
C67 N10 C66 C61 114.0(3)
C67 N10 C66 C65 -126.0(3)
C67 C68 C69 C70 179.4(3)
C67 C68 C73 O5 5.5(4)
C67 C68 C73 C72 -178.6(3)
C68 C69 C70 C71 -0.2(5)
C69 C68 C73 O5 -174.6(3)
C69 C68 C73 C72 1.3(5)
C69 C70 C71 C72 0.1(5)
C69 C70 C71 C79 178.9(3)
C70 C71 C72 C73 0.7(5)
C70 C71 C79 C80 30.7(5)
C70 C71 C79 C84 -147.4(3)
C71 C72 C73 O5 174.4(3)
C71 C72 C73 C68 -1.4(5)
C71 C79 C80 C81 -178.5(3)
C71 C79 C84 C83 178.3(3)
C72 C71 C79 C80 -150.6(3)
C72 C71 C79 C84 31.3(5)
C73 O5 C74 C75 24.2(4)
C73 O5 C74 C78 -158.5(3)
C73 C68 C69 C70 -0.5(5)
C74 O5 C73 C68 -117.8(3)
C74 O5 C73 C72 66.2(4)
C74 C75 C76 C77 -0.4(5)
C75 C74 C78 N11 0.7(5)
C75 C76 C77 N11 0.0(6)
C77 N11 C78 C74 -1.1(5)
C78 N11 C77 C76 0.7(6)
C78 C74 C75 C76 0.1(5)
C79 C71 C72 C73 -178.1(3)
C79 C80 C81 O6 176.6(3)
C79 C80 C81 C82 1.2(5)
C80 C79 C84 C83 0.2(5)
C80 C81 C82 C83 -1.6(5)
C80 C81 C82 C90 -179.1(3)
C81 O6 C85 C86 55.3(4)
C81 O6 C85 C89 -127.6(3)
C81 C82 C83 C84 1.4(5)
C81 C82 C90 N1 -179.2(3)
C82 C83 C84 C79 -0.7(5)
C83 C82 C90 N1 3.4(5)
C84 C79 C80 C81 -0.4(5)
C85 O6 C81 C80 36.9(4)
C85 O6 C81 C82 -147.4(3)
C85 C86 C87 C88 0.1(6)
C86 C85 C89 N12 -0.4(6)
C86 C87 C88 N12 -1.3(7)
C88 N12 C89 C85 -0.7(6)
C89 N12 C88 C87 1.6(7)
C89 C85 C86 C87 0.7(5)
C90 N1 C1 C2 -135.7(3)
C90 N1 C1 C6 104.4(3)
C90 C82 C83 C84 178.9(3)
C91 N13 C180 C172 -178.7(3)
C91 C92 C93 C94 56.2(4)
C92 C91 C96 N14 -179.1(3)
C92 C91 C96 C95 59.3(4)
C92 C93 C94 C95 -55.3(4)
C93 C94 C95 C96 56.6(4)
C94 C95 C96 N14 -179.1(3)
C94 C95 C96 C91 -58.5(4)
C96 N14 C97 C98 -174.9(3)
C96 C91 C92 C93 -58.1(4)
C97 N14 C96 C91 104.8(3)
C97 N14 C96 C95 -134.2(3)
C97 C98 C99 C100 174.1(3)
C97 C98 C103 O7 8.4(5)
C97 C98 C103 C102 -174.6(3)
C98 C99 C100 C101 0.4(6)
C99 C98 C103 O7 -173.7(3)
C99 C98 C103 C102 3.3(5)
C99 C100 C101 C102 3.6(5)
C99 C100 C101 C109 -173.0(3)
C100 C101 C102 C103 -4.0(5)
C100 C101 C109 C110 -155.6(3)
C100 C101 C109 C114 27.7(5)
C101 C102 C103 O7 177.5(3)
C101 C102 C103 C98 0.6(5)
C101 C109 C110 C111 -179.9(3)
C101 C109 C114 C113 177.6(3)
C102 C101 C109 C110 28.0(5)
C102 C101 C109 C114 -148.8(3)
C103 O7 C104 C105 7.8(5)
C103 O7 C104 C108 -174.5(3)
C103 C98 C99 C100 -3.8(5)
C104 O7 C103 C98 -122.3(3)
C104 O7 C103 C102 60.7(4)
C104 C105 C106 C107 -0.6(5)
C105 C104 C108 N15 -1.0(6)
C105 C106 C107 N15 -0.9(6)
C107 N15 C108 C104 -0.5(6)
C108 N15 C107 C106 1.4(6)
C108 C104 C105 C106 1.4(5)
C109 C101 C102 C103 172.5(3)
C109 C110 C111 C112 1.8(5)
C110 C109 C114 C113 0.8(5)
C110 C111 C112 C113 1.7(5)
C110 C111 C112 C120 -174.1(3)
C111 C112 C113 O8 172.6(3)
C111 C112 C113 C114 -4.1(5)
C111 C112 C120 N17 7.4(5)
C112 C113 C114 C109 2.9(5)
C113 O8 C115 C116 -21.3(4)
C113 O8 C115 C119 161.8(3)
C113 C112 C120 N17 -168.3(3)
C114 C109 C110 C111 -3.1(5)
C115 O8 C113 C112 110.2(3)
C115 O8 C113 C114 -73.1(4)
C115 C116 C117 C118 1.8(6)
C116 C115 C119 N16 0.6(5)
C116 C117 C118 N16 -0.8(6)
C118 N16 C119 C115 0.4(5)
C119 N16 C118 C117 -0.3(6)
C119 C115 C116 C117 -1.7(5)
C120 N17 C121 C122 -116.8(3)
C120 N17 C121 C126 122.9(3)
C120 C112 C113 O8 -11.5(5)
C120 C112 C113 C114 171.8(3)
C121 N17 C120 C112 176.1(3)
C121 C122 C123 C124 57.8(4)
C122 C121 C126 N18 177.1(3)
C122 C121 C126 C125 55.8(4)
C122 C123 C124 C125 -56.9(4)
C123 C124 C125 C126 56.3(4)
C124 C125 C126 N18 -175.1(3)
C124 C125 C126 C121 -55.6(4)
C126 N18 C127 C128 -173.2(3)
C126 C121 C122 C123 -57.3(4)
C127 N18 C126 C121 101.0(3)
C127 N18 C126 C125 -137.8(3)
C127 C128 C129 C130 179.0(3)
C127 C128 C133 O9 -6.7(5)
C127 C128 C133 C132 178.9(3)
C128 C129 C130 C131 2.4(5)
C129 C128 C133 O9 172.1(3)
C129 C128 C133 C132 -2.4(5)
C129 C130 C131 C132 -3.0(5)
C129 C130 C131 C139 178.7(3)
C130 C131 C132 C133 0.9(5)
C130 C131 C139 C140 -142.1(3)
C130 C131 C139 C144 36.9(5)
C131 C132 C133 O9 -172.5(3)
C131 C132 C133 C128 1.8(5)
C131 C139 C140 C141 178.7(3)
C131 C139 C144 C143 -179.5(3)
C132 C131 C139 C140 39.7(5)
C132 C131 C139 C144 -141.4(3)
C133 O9 C134 C135 139.0(3)
C133 O9 C134 C138 -45.7(4)
C133 C128 C129 C130 0.3(5)
C134 O9 C133 C128 130.1(3)
C134 O9 C133 C132 -55.3(4)
C134 C135 C136 C137 -0.6(6)
C135 C134 C138 N19 -2.1(5)
C135 C136 C137 N19 0.4(7)
C137 N19 C138 C134 1.8(6)
C138 N19 C137 C136 -1.1(7)
C138 C134 C135 C136 1.4(6)
C139 C131 C132 C133 179.2(3)
C139 C140 C141 C142 0.8(5)
C140 C139 C144 C143 -0.5(5)
C140 C141 C142 C143 -0.5(5)
C140 C141 C142 C150 176.0(3)
C141 C142 C143 O10 -177.6(3)
C141 C142 C143 C144 -0.3(5)
C141 C142 C150 N21 -3.4(5)
C142 C143 C144 C139 0.8(5)
C143 O10 C145 C146 -141.1(3)
C143 O10 C145 C149 41.9(5)
C143 C142 C150 N21 173.1(3)
C144 C139 C140 C141 -0.3(5)
C145 O10 C143 C142 -132.9(3)
C145 O10 C143 C144 49.7(4)
C145 C146 C147 C148 1.0(6)
C146 C145 C149 N20 -0.7(6)
C146 C147 C148 N20 -2.5(7)
C148 N20 C149 C145 -0.6(6)
C149 N20 C148 C147 2.3(7)
C149 C145 C146 C147 0.6(6)
C150 N21 C151 C152 -136.4(3)
C150 N21 C151 C156 103.4(3)
C150 C142 C143 O10 5.8(4)
C150 C142 C143 C144 -176.9(3)
C151 N21 C150 C142 -175.2(3)
C151 C152 C153 C154 56.8(5)
C152 C151 C156 N22 175.9(3)
C152 C151 C156 C155 56.4(4)
C152 C153 C154 C155 -56.3(5)
C153 C154 C155 C156 57.5(4)
C154 C155 C156 N22 -179.1(3)
C154 C155 C156 C151 -58.0(4)
C156 N22 C157 C158 173.8(3)
C156 C151 C152 C153 -56.3(4)
C157 N22 C156 C151 97.5(3)
C157 N22 C156 C155 -141.9(3)
C157 C158 C159 C160 -177.9(3)
C157 C158 C163 O11 -6.8(5)
C157 C158 C163 C162 179.8(3)
C158 C159 C160 C161 -1.3(5)
C159 C158 C163 O11 176.0(3)
C159 C158 C163 C162 2.6(5)
C159 C160 C161 C162 1.3(5)
C159 C160 C161 C169 179.9(3)
C160 C161 C162 C163 0.7(5)
C160 C161 C169 C170 -153.4(3)
C160 C161 C169 C174 23.8(5)
C161 C162 C163 O11 -175.9(3)
C161 C162 C163 C158 -2.7(5)
C161 C169 C170 C171 177.0(3)
C161 C169 C174 C173 -175.6(3)
C162 C161 C169 C170 25.2(5)
C162 C161 C169 C174 -157.6(3)
C163 O11 C164 C165 -23.3(5)
C163 O11 C164 C168 159.7(3)
C163 C158 C159 C160 -0.6(5)
C164 O11 C163 C158 124.5(3)
C164 O11 C163 C162 -61.9(4)
C164 C165 C166 C167 0.5(6)
C165 C164 C168 N23 -0.1(5)
C165 C166 C167 N23 -1.6(7)
C167 N23 C168 C164 -0.9(6)
C168 N23 C167 C166 1.8(7)
C168 C164 C165 C166 0.4(5)
C169 C161 C162 C163 -177.9(3)
C169 C170 C171 C172 -0.3(6)
C170 C169 C174 C173 1.7(5)
C170 C171 C172 C173 -0.6(5)
C170 C171 C172 C180 -179.2(3)
C171 C172 C173 O12 -167.7(3)
C171 C172 C173 C174 2.1(5)
C171 C172 C180 N13 16.2(5)
C172 C173 C174 C169 -2.8(5)
C173 O12 C175 C176 -19.4(5)
C173 O12 C175 C179 162.3(3)
C173 C172 C180 N13 -162.3(3)
C174 C169 C170 C171 -0.3(5)
C175 O12 C173 C172 -80.2(4)
C175 O12 C173 C174 109.5(3)
C175 C176 C177 C178 -1.0(5)
C176 C175 C179 N24 -0.8(5)
C176 C177 C178 N24 0.5(5)
C178 N24 C179 C175 0.1(5)
C179 N24 C178 C177 0.0(5)
C179 C175 C176 C177 1.2(5)
C180 N13 C91 C92 -84.1(4)
C180 N13 C91 C96 155.4(3)
C180 C172 C173 O12 10.9(5)
C180 C172 C173 C174 -179.3(3)
